data_1561191
loop_
_publ_author_name
'Modder, Dieuwertje K.'
'Palumbo, Chad T.'
'Douair, Iskander'
'Scopelliti, Rosario'
'Maron, Laurent'
'Mazzanti, Marinella'

_publ_section_title
;
 Single metal four-electron reduction by U(ii) and masked
 &quot;U(ii)&quot; compounds.
;
_journal_issue 17
_journal_name_full 'Chemical science'
_journal_page_first 6153
_journal_page_last 6158
_journal_paper_doi 10.1039/d1sc00668a
_journal_volume 12
_journal_year 2021
_chemical_formula_moiety 'C74 H162 K2 N2 O26 Si6 U2, C7 H8'
_chemical_formula_sum 'C81 H170 K2 N2 O26 Si6 U2'
_chemical_formula_weight 2310.98
_space_group_crystal_system monoclinic
_space_group_IT_number 4
_space_group_name_Hall 'P 2yb'
_space_group_name_H-M_alt 'P 1 21 1'
_atom_sites_solution_hydrogens geom
_atom_sites_solution_primary direct
_atom_sites_solution_secondary difmap
_audit_block_doi 10.5517/ccdc.csd.cc216xls
_audit_creation_date 2018-08-24
_audit_creation_method
;
Olex2 1.2
(compiled 2018.05.29 svn.r3508 for OlexSys, GUI svn.r5506)
;
_audit_update_record
;
2018-12-06 deposited with the CCDC.	2021-03-22 downloaded from the CCDC.
;
_cell_angle_alpha 90
_cell_angle_beta 93.321(7)
_cell_angle_gamma 90
_cell_formula_units_Z 2
_cell_length_a 13.9927(15)
_cell_length_b 18.2874(12)
_cell_length_c 22.208(2)
_cell_measurement_reflns_used 186
_cell_measurement_temperature 120(2)
_cell_measurement_theta_max 22
_cell_measurement_theta_min 3
_cell_volume 5673.3(9)
_computing_cell_refinement 'Dirax/lsq (Duisenberg & Schreurs, 1989-2000)'
_computing_data_collection 'Collect (Bruker AXS BV, 1997-2004)'
_computing_data_reduction 'EvalCCD (Duisenberg & Schreurs, 1990-2000)'
_computing_molecular_graphics 'Olex2 (Dolomanov et al., 2009)'
_computing_publication_material 'Olex2 (Dolomanov et al., 2009)'
_computing_structure_refinement 'SHELXL-2018/3 (Sheldrick, 2015)'
_computing_structure_solution 'SHELXT (Sheldrick, 2015)'
_diffrn_ambient_temperature 120(2)
_diffrn_measured_fraction_theta_full 0.998
_diffrn_measured_fraction_theta_max 0.998
_diffrn_measurement_device_type 'Bruker APEX II CCD'
_diffrn_measurement_method 'phi and omega scans'
_diffrn_radiation_monochromator graphite
_diffrn_radiation_type MoK\a
_diffrn_radiation_wavelength 0.71073
_diffrn_reflns_av_R_equivalents 0.0523
_diffrn_reflns_av_unetI/netI 0.0763
_diffrn_reflns_Laue_measured_fraction_full 0.998
_diffrn_reflns_Laue_measured_fraction_max 0.998
_diffrn_reflns_limit_h_max 16
_diffrn_reflns_limit_h_min -16
_diffrn_reflns_limit_k_max 22
_diffrn_reflns_limit_k_min -22
_diffrn_reflns_limit_l_max 26
_diffrn_reflns_limit_l_min -26
_diffrn_reflns_number 67143
_diffrn_reflns_point_group_measured_fraction_full 0.991
_diffrn_reflns_point_group_measured_fraction_max 0.990
_diffrn_reflns_theta_full 25.242
_diffrn_reflns_theta_max 25.400
_diffrn_reflns_theta_min 2.278
_exptl_absorpt_coefficient_mu 3.049
_exptl_absorpt_correction_T_max 0.7452
_exptl_absorpt_correction_T_min 0.5668
_exptl_absorpt_correction_type multi-scan
_exptl_absorpt_process_details
;
SADABS-2008/1 (Bruker,2008) was used for absorption correction.
wR2(int) was 0.0945 before and 0.0782 after correction.
The Ratio of minimum to maximum transmission is 0.7606.
The \l/2 correction factor is 0.0015.
;
_exptl_crystal_colour Colourless
_exptl_crystal_density_diffrn 1.353
_exptl_crystal_description prism
_exptl_crystal_F_000 2368
_exptl_crystal_size_max 0.188
_exptl_crystal_size_mid 0.092
_exptl_crystal_size_min 0.077
_refine_diff_density_max 1.503
_refine_diff_density_min -0.802
_refine_diff_density_rms 0.130
_refine_ls_abs_structure_details
;
 Refined as an inversion twin.
;
_refine_ls_abs_structure_Flack 0.148(8)
_refine_ls_extinction_method none
_refine_ls_goodness_of_fit_ref 1.067
_refine_ls_hydrogen_treatment constr
_refine_ls_matrix_type full
_refine_ls_number_parameters 1098
_refine_ls_number_reflns 20671
_refine_ls_number_restraints 1858
_refine_ls_restrained_S_all 1.078
_refine_ls_R_factor_all 0.0717
_refine_ls_R_factor_gt 0.0511
_refine_ls_shift/su_max 0.001
_refine_ls_shift/su_mean 0.000
_refine_ls_structure_factor_coef Fsqd
_refine_ls_weighting_details 'w=1/[\s^2^(Fo^2^)+(0.0373P)^2^+20.4152P] where P=(Fo^2^+2Fc^2^)/3'
_refine_ls_weighting_scheme calc
_refine_ls_wR_factor_gt 0.1029
_refine_ls_wR_factor_ref 0.1128
_reflns_Friedel_coverage 0.919
_reflns_Friedel_fraction_full 0.983
_reflns_Friedel_fraction_max 0.981
_reflns_number_gt 17177
_reflns_number_total 20671
_reflns_threshold_expression 'I > 2\s(I)'
_cod_data_source_file d1sc00668a2.cif
_cod_data_source_block lb208
_cod_depositor_comments 'Adding full bibliography for 1561186--1561191.cif.'
_cod_original_cell_volume 5673.2(9)
_cod_database_code 1561191
_shelx_shelxl_version_number 2018/3
_shelx_space_group_comment
;
The symmetry employed for this shelxl refinement is uniquely defined
by the following loop, which should always be used as a source of
symmetry information in preference to the above space-group names.
They are only intended as comments.
;
_olex2_refinement_description
;
1. Twinned data refinement
 Scales: 0.852(8)
 0.148(8)
2. Fixed Uiso
 At 1.2 times of:
  All C(H) groups
 At 1.5 times of:
  All C(H,H,H) groups
3. Restrained distances
 N2-C2A
 1.18 with sigma of 0.01
 O1B-C2A
 1.2 with sigma of 0.01
 C110-C109 = C112-C109 = C111-C109
 1.54 with sigma of 0.02
 C207-C201
 1.54 with sigma of 0.02
 N2-O1B
 2.41 with sigma of 0.005
 N1-C1A \\sim O1A-C1A
 with sigma of 0.02
 C9-C10A \\sim C9-C11A \\sim C9-C12A \\sim C9-C10B \\sim C9-C11B \\sim C9-C12B
 with sigma of 0.02
 C10A-C12A \\sim C12A-C11A \\sim C11A-C10A \\sim C11B-C10B \\sim C10B-C12B
\\sim C12B-C11B
 with sigma of 0.02
 C110-C111 \\sim C111-C112 \\sim C112-C110
 with sigma of 0.02
4. Uiso/Uaniso restraints and constraints
C1 \\sim C1A \\sim C2 \\sim C2A \\sim C3 \\sim C4 \\sim C5 \\sim C6 \\sim C7
\\sim C8 \\sim C9 \\sim C10A \\sim C10B \\sim C11A \\sim C11B \\sim C12A \\sim
C12B \\sim C21 \\sim C22 \\sim C23 \\sim C24 \\sim C25 \\sim C26 \\sim C27
\\sim C28 \\sim C29 \\sim C30 \\sim C31 \\sim C32 \\sim C41 \\sim C42 \\sim C43
\\sim C44 \\sim C45 \\sim C46 \\sim C47 \\sim C48 \\sim C49 \\sim C50 \\sim C51
\\sim C52 \\sim C61 \\sim C62 \\sim C63 \\sim C64 \\sim C65 \\sim C66 \\sim C67
\\sim C68 \\sim C69 \\sim C70 \\sim C71 \\sim C72 \\sim C81 \\sim C82 \\sim C83
\\sim C84 \\sim C85 \\sim C86 \\sim C87 \\sim C88 \\sim C89 \\sim C90 \\sim C91
\\sim C92 \\sim C101 \\sim C102 \\sim C103 \\sim C104 \\sim C105 \\sim C106
\\sim C107 \\sim C108 \\sim C109 \\sim C110 \\sim C111 \\sim C112 \\sim C201
\\sim C202 \\sim C203 \\sim C204 \\sim C205 \\sim C206 \\sim C207 \\sim O1
\\sim O1A \\sim O1B \\sim O2 \\sim O2A \\sim O3 \\sim O4 \\sim O21 \\sim O22
\\sim O23 \\sim O24 \\sim O41 \\sim O42 \\sim O43 \\sim O44 \\sim O61 \\sim O62
\\sim O63 \\sim O64 \\sim O81 \\sim O82 \\sim O83 \\sim O84 \\sim O101 \\sim
O102 \\sim O103 \\sim O104 \\sim N1 \\sim N2: within 2A with sigma of 0.005 and
sigma for terminal atoms of 0.01
Uanis(O63) \\sim Ueq, Uanis(O62) \\sim Ueq, Uanis(C105) \\sim Ueq, Uanis(O103)
\\sim Ueq: with sigma of 0.01 and sigma for terminal atoms of 0.02
5. Rigid body (RIGU) restrains
 All non-hydrogen atoms
 with sigma for 1-2 distances of 0.004 and sigma for 1-3 distances of 0.004
6. Others
 Sof(C10B)=Sof(H10D)=Sof(H10E)=Sof(H10F)=Sof(C11B)=Sof(H11D)=Sof(H11E)=
 Sof(H11F)=Sof(C12B)=Sof(H12D)=Sof(H12E)=Sof(H12F)=1-FVAR(1)
 Sof(C10A)=Sof(H10A)=Sof(H10B)=Sof(H10C)=Sof(C11A)=Sof(H11A)=Sof(H11B)=
 Sof(H11C)=Sof(C12A)=Sof(H12A)=Sof(H12B)=Sof(H12C)=FVAR(1)
 Fixed Sof: O1A(0.5) O1B(0.5)
7.a Me refined with riding coordinates:
 C2(H2A,H2B,H2C), C3(H3A,H3B,H3C), C4(H4A,H4B,H4C), C6(H6A,H6B,H6C), C7(H7A,
 H7B,H7C), C8(H8A,H8B,H8C), C10A(H10A,H10B,H10C), C10B(H10D,H10E,H10F),
 C11A(H11A,H11B,H11C), C11B(H11D,H11E,H11F), C12A(H12A,H12B,H12C), C12B(H12D,
 H12E,H12F), C22(H22A,H22B,H22C), C23(H23A,H23B,H23C), C24(H24A,H24B,H24C),
 C26(H26A,H26B,H26C), C27(H27A,H27B,H27C), C28(H28A,H28B,H28C), C30(H30A,H30B,
 H30C), C31(H31A,H31B,H31C), C32(H32A,H32B,H32C), C42(H42A,H42B,H42C), C43(H43A,
 H43B,H43C), C44(H44A,H44B,H44C), C46(H46A,H46B,H46C), C47(H47A,H47B,H47C),
 C48(H48A,H48B,H48C), C50(H50A,H50B,H50C), C51(H51A,H51B,H51C), C52(H52A,H52B,
 H52C), C62(H62A,H62B,H62C), C63(H63A,H63B,H63C), C64(H64A,H64B,H64C), C66(H66A,
 H66B,H66C), C67(H67A,H67B,H67C), C68(H68A,H68B,H68C), C70(H70A,H70B,H70C),
 C71(H71A,H71B,H71C), C72(H72A,H72B,H72C), C82(H82A,H82B,H82C), C83(H83A,H83B,
 H83C), C84(H84A,H84B,H84C), C86(H86A,H86B,H86C), C87(H87A,H87B,H87C), C88(H88A,
 H88B,H88C), C90(H90A,H90B,H90C), C91(H91A,H91B,H91C), C92(H92A,H92B,H92C),
 C102(H10G,H10H,H10I), C103(H10J,H10K,H10L), C104(H10M,H10N,H10O), C106(H10P,
 H10Q,H10R), C107(H10S,H10T,H10U), C108(H10V,H10W,H10X), C110(H11G,H11H,H11I),
 C111(H11J,H11K,H11L), C112(H11M,H11N,H11O), C207(H20A,H20B,H20C)
7.b Aromatic/amide H refined with riding coordinates:
 C202(H202), C203(H203), C204(H204), C205(H205), C206(H206)
7.c Fitted hexagon refined as free rotating group:
 C201(C202,C203,C204,C205,C206)
;
_olex2_submission_special_instructions 'No special instructions were received'

loop_
_space_group_symop_operation_xyz
'x, y, z'
'-x, y+1/2, -z'

loop_
_atom_site_label
_atom_site_type_symbol
_atom_site_fract_x
_atom_site_fract_y
_atom_site_fract_z
_atom_site_U_iso_or_equiv
_atom_site_adp_type
_atom_site_occupancy
_atom_site_site_symmetry_order
_atom_site_calc_flag
_atom_site_refinement_flags_posn
_atom_site_refinement_flags_adp
_atom_site_refinement_flags_occupancy
_atom_site_disorder_assembly
_atom_site_disorder_group
U1 U 0.74758(3) 0.51192(2) 0.80902(2) 0.02460(12) Uani 1 1 d . U . . .
U2 U 0.79024(3) 0.64370(2) 0.69096(2) 0.02634(13) Uani 1 1 d . U . . .
K1 K 0.6959(2) 0.38236(16) 0.92505(13) 0.0299(7) Uani 1 1 d . U . . .
K2 K 0.8447(2) 0.76753(17) 0.57125(14) 0.0387(8) Uani 1 1 d . U . . .
Si1 Si 0.5838(2) 0.55266(19) 0.93609(17) 0.0280(8) Uani 1 1 d . U . . .
Si2 Si 0.9374(3) 0.4305(2) 0.91950(18) 0.0321(9) Uani 1 1 d . U . . .
Si3 Si 0.6289(3) 0.3269(2) 0.78147(18) 0.0339(9) Uani 1 1 d . U . . .
Si4 Si 0.7187(3) 0.8448(2) 0.68507(19) 0.0346(9) Uani 1 1 d . U . . .
Si5 Si 1.0401(3) 0.6746(2) 0.63766(19) 0.0394(10) Uani 1 1 d . U . . .
Si6 Si 0.6893(3) 0.6273(2) 0.52892(18) 0.0376(10) Uani 1 1 d . U . . .
O1 O 0.6595(6) 0.5351(5) 0.8869(4) 0.033(2) Uani 1 1 d . U . . .
O1A O 0.932(2) 0.7023(16) 0.8743(13) 0.095(7) Uani 0.5 1 d D U P . .
O1B O 0.920(3) 0.4208(16) 0.6621(16) 0.134(8) Uani 0.5 1 d D U P . .
O2 O 0.4772(6) 0.5718(5) 0.9061(5) 0.041(2) Uani 1 1 d . U . . .
O2A O 0.6882(9) 0.5827(7) 0.7407(6) 0.073(4) Uani 1 1 d . U . . .
O3 O 0.6133(7) 0.6201(5) 0.9810(4) 0.038(2) Uani 1 1 d . U . . .
O4 O 0.5733(7) 0.4748(5) 0.9735(4) 0.0345(19) Uani 1 1 d . U . . .
O21 O 0.8568(6) 0.4603(5) 0.8709(4) 0.032(2) Uani 1 1 d . U . . .
O22 O 0.9919(7) 0.4938(5) 0.9593(5) 0.052(3) Uani 1 1 d . U . . .
O23 O 0.8774(6) 0.3822(5) 0.9674(4) 0.0319(18) Uani 1 1 d . U . . .
O24 O 1.0196(7) 0.3819(6) 0.8887(5) 0.046(2) Uani 1 1 d . U . . .
O41 O 0.6726(8) 0.4064(5) 0.7956(4) 0.037(2) Uani 1 1 d . U . . .
O42 O 0.6526(9) 0.2785(6) 0.8421(5) 0.062(3) Uani 1 1 d . U . . .
O43 O 0.6924(10) 0.2801(8) 0.7350(7) 0.088(4) Uani 1 1 d . U . . .
O44 O 0.5209(8) 0.3228(6) 0.7568(6) 0.063(3) Uani 1 1 d . U . . .
O61 O 0.7486(7) 0.7613(5) 0.6898(4) 0.038(2) Uani 1 1 d . U . . .
O62 O 0.7131(11) 0.8862(7) 0.7464(6) 0.079(3) Uani 1 1 d . U . . .
O63 O 0.6177(10) 0.8569(8) 0.6495(9) 0.108(4) Uani 1 1 d . U . . .
O64 O 0.7919(9) 0.8821(6) 0.6379(5) 0.060(3) Uani 1 1 d . U . . .
O81 O 0.9340(6) 0.6739(5) 0.6626(4) 0.037(2) Uani 1 1 d . U . . .
O82 O 1.1196(7) 0.7139(6) 0.6818(5) 0.057(3) Uani 1 1 d . U . . .
O83 O 1.0246(7) 0.7176(5) 0.5719(4) 0.043(2) Uani 1 1 d . U . . .
O84 O 1.0826(9) 0.5947(7) 0.6230(6) 0.073(3) Uani 1 1 d . U . . .
O101 O 0.7398(6) 0.6327(5) 0.5955(4) 0.033(2) Uani 1 1 d . U . . .
O102 O 0.7093(10) 0.7061(6) 0.4971(5) 0.069(3) Uani 1 1 d . U . . .
O103 O 0.7236(12) 0.5628(8) 0.4885(7) 0.097(4) Uani 1 1 d . U . . .
O104 O 0.5756(10) 0.6269(11) 0.5263(7) 0.123(5) Uani 1 1 d . U . . .
N1 N 0.8429(14) 0.6297(10) 0.8032(8) 0.093(4) Uani 1 1 d D U . . .
N2 N 0.8427(15) 0.5174(11) 0.7138(10) 0.115(5) Uani 1 1 d D U . . .
C1 C 0.4395(11) 0.6351(9) 0.8740(8) 0.055(3) Uani 1 1 d . U . . .
C1A C 0.8812(18) 0.6643(12) 0.8405(10) 0.098(5) Uani 1 1 d D U . . .
C2 C 0.3708(15) 0.6096(12) 0.8240(10) 0.093(5) Uani 1 1 d . U . . .
H2A H 0.325210 0.576694 0.839936 0.139 Uiso 1 1 calc R . . . .
H2B H 0.337908 0.650979 0.806086 0.139 Uiso 1 1 calc R . . . .
H2C H 0.405490 0.584863 0.794001 0.139 Uiso 1 1 calc R . . . .
C2A C 0.877(2) 0.4620(13) 0.6974(12) 0.124(5) Uani 1 1 d D U . . .
C3 C 0.5114(14) 0.6846(10) 0.8564(10) 0.085(5) Uani 1 1 d . U . . .
H3A H 0.481739 0.725321 0.835342 0.128 Uiso 1 1 calc R . . . .
H3B H 0.547626 0.701931 0.891547 0.128 Uiso 1 1 calc R . . . .
H3C H 0.553338 0.659968 0.830306 0.128 Uiso 1 1 calc R . . . .
C4 C 0.3785(15) 0.6748(11) 0.9189(10) 0.087(5) Uani 1 1 d . U . . .
H4A H 0.329412 0.642479 0.931469 0.131 Uiso 1 1 calc R . . . .
H4B H 0.418371 0.689568 0.953377 0.131 Uiso 1 1 calc R . . . .
H4C H 0.349589 0.717136 0.899916 0.131 Uiso 1 1 calc R . . . .
C5 C 0.7042(10) 0.6439(10) 1.0105(7) 0.048(3) Uani 1 1 d . U . . .
C6 C 0.7427(14) 0.6999(11) 0.9706(10) 0.079(5) Uani 1 1 d . U . . .
H6A H 0.802818 0.717527 0.987982 0.119 Uiso 1 1 calc R . . . .
H6B H 0.752108 0.678847 0.931807 0.119 Uiso 1 1 calc R . . . .
H6C H 0.698336 0.739850 0.966116 0.119 Uiso 1 1 calc R . . . .
C7 C 0.6783(15) 0.6763(11) 1.0706(9) 0.080(5) Uani 1 1 d . U . . .
H7A H 0.735416 0.693047 1.092378 0.120 Uiso 1 1 calc R . . . .
H7B H 0.635291 0.716644 1.063448 0.120 Uiso 1 1 calc R . . . .
H7C H 0.647996 0.639585 1.093789 0.120 Uiso 1 1 calc R . . . .
C8 C 0.7689(12) 0.5795(10) 1.0194(9) 0.066(4) Uani 1 1 d . U . . .
H8A H 0.828623 0.594915 1.038820 0.099 Uiso 1 1 calc R . . . .
H8B H 0.739466 0.543922 1.044209 0.099 Uiso 1 1 calc R . . . .
H8C H 0.780292 0.558153 0.980998 0.099 Uiso 1 1 calc R . . . .
C9 C 0.5099(9) 0.4533(7) 1.0196(6) 0.042(2) Uani 1 1 d D U . . .
C10A C 0.4666(19) 0.5195(13) 1.0506(12) 0.051(4) Uani 0.496(14) 1 d D U P A 1
H10A H 0.425197 0.502910 1.080766 0.076 Uiso 0.496(14) 1 calc R . P A 1
H10B H 0.517101 0.548698 1.069304 0.076 Uiso 0.496(14) 1 calc R . P A 1
H10C H 0.430568 0.548346 1.021198 0.076 Uiso 0.496(14) 1 calc R . P A 1
C10B C 0.520(2) 0.3708(11) 1.0261(13) 0.051(4) Uani 0.504(14) 1 d D U P A 2
H10D H 0.478712 0.353849 1.056411 0.076 Uiso 0.504(14) 1 calc R . P A 2
H10E H 0.501587 0.347856 0.988314 0.076 Uiso 0.504(14) 1 calc R . P A 2
H10F H 0.584894 0.358740 1.037796 0.076 Uiso 0.504(14) 1 calc R . P A 2
C11A C 0.5684(19) 0.4090(14) 1.0648(12) 0.053(4) Uani 0.496(14) 1 d D U P A 1
H11A H 0.528909 0.393498 1.096388 0.079 Uiso 0.496(14) 1 calc R . P A 1
H11B H 0.593463 0.366802 1.045350 0.079 Uiso 0.496(14) 1 calc R . P A 1
H11C H 0.620372 0.438087 1.081699 0.079 Uiso 0.496(14) 1 calc R . P A 1
C11B C 0.4051(15) 0.4733(15) 1.0071(13) 0.050(4) Uani 0.504(14) 1 d D U P A 2
H11D H 0.368812 0.456973 1.039901 0.074 Uiso 0.504(14) 1 calc R . P A 2
H11E H 0.399130 0.525353 1.002945 0.074 Uiso 0.504(14) 1 calc R . P A 2
H11F H 0.381302 0.450078 0.970434 0.074 Uiso 0.504(14) 1 calc R . P A 2
C12A C 0.4297(18) 0.4090(14) 0.9894(12) 0.047(4) Uani 0.496(14) 1 d D U P A 1
H12A H 0.386315 0.393931 1.018982 0.071 Uiso 0.496(14) 1 calc R . P A 1
H12B H 0.396010 0.438244 0.959216 0.071 Uiso 0.496(14) 1 calc R . P A 1
H12C H 0.455797 0.366612 0.970854 0.071 Uiso 0.496(14) 1 calc R . P A 1
C12B C 0.547(2) 0.4890(14) 1.0786(10) 0.051(4) Uani 0.504(14) 1 d D U P A 2
H12D H 0.506274 0.475789 1.110172 0.077 Uiso 0.504(14) 1 calc R . P A 2
H12E H 0.610964 0.472454 1.088714 0.077 Uiso 0.504(14) 1 calc R . P A 2
H12F H 0.546917 0.541180 1.073840 0.077 Uiso 0.504(14) 1 calc R . P A 2
C21 C 1.0781(12) 0.5356(9) 0.9524(9) 0.067(3) Uani 1 1 d . U . . .
C22 C 1.0858(13) 0.5527(11) 0.8865(10) 0.084(5) Uani 1 1 d . U . . .
H22A H 1.142918 0.580457 0.881328 0.126 Uiso 1 1 calc R . . . .
H22B H 1.088301 0.507882 0.864131 0.126 Uiso 1 1 calc R . . . .
H22C H 1.030989 0.580557 0.872137 0.126 Uiso 1 1 calc R . . . .
C23 C 1.0728(16) 0.5987(11) 0.9957(11) 0.093(5) Uani 1 1 d . U . . .
H23A H 1.128600 0.628826 0.993254 0.140 Uiso 1 1 calc R . . . .
H23B H 1.016556 0.627119 0.985422 0.140 Uiso 1 1 calc R . . . .
H23C H 1.069876 0.580216 1.036014 0.140 Uiso 1 1 calc R . . . .
C24 C 1.1635(13) 0.4895(11) 0.9730(11) 0.092(5) Uani 1 1 d . U . . .
H24A H 1.221204 0.516871 0.968542 0.139 Uiso 1 1 calc R . . . .
H24B H 1.158772 0.476526 1.014607 0.139 Uiso 1 1 calc R . . . .
H24C H 1.164662 0.445936 0.948982 0.139 Uiso 1 1 calc R . . . .
C25 C 0.9063(10) 0.3532(8) 1.0266(7) 0.040(2) Uani 1 1 d . U . . .
C26 C 0.9035(13) 0.4152(9) 1.0734(7) 0.053(4) Uani 1 1 d . U . . .
H26A H 0.922437 0.396462 1.112681 0.079 Uiso 1 1 calc R . . . .
H26B H 0.946560 0.453469 1.063072 0.079 Uiso 1 1 calc R . . . .
H26C H 0.839614 0.434414 1.073709 0.079 Uiso 1 1 calc R . . . .
C27 C 1.0077(12) 0.3194(9) 1.0266(8) 0.057(4) Uani 1 1 d . U . . .
H27A H 1.025447 0.300537 1.066034 0.086 Uiso 1 1 calc R . . . .
H27B H 1.007824 0.280431 0.997670 0.086 Uiso 1 1 calc R . . . .
H27C H 1.052676 0.356283 1.016210 0.086 Uiso 1 1 calc R . . . .
C28 C 0.8353(12) 0.2953(9) 1.0404(7) 0.055(4) Uani 1 1 d . U . . .
H28A H 0.851956 0.274679 1.079324 0.082 Uiso 1 1 calc R . . . .
H28B H 0.772485 0.316471 1.040370 0.082 Uiso 1 1 calc R . . . .
H28C H 0.835815 0.257629 1.010303 0.082 Uiso 1 1 calc R . . . .
C29 C 1.0196(13) 0.3234(10) 0.8454(9) 0.057(3) Uani 1 1 d . U . . .
C30 C 1.0974(15) 0.2705(12) 0.8621(10) 0.088(5) Uani 1 1 d . U . . .
H30A H 1.096716 0.231735 0.832880 0.132 Uiso 1 1 calc R . . . .
H30B H 1.158035 0.295077 0.862952 0.132 Uiso 1 1 calc R . . . .
H30C H 1.087541 0.250440 0.901193 0.132 Uiso 1 1 calc R . . . .
C31 C 0.9261(14) 0.2886(12) 0.8367(11) 0.090(5) Uani 1 1 d . U . . .
H31A H 0.929304 0.250024 0.807501 0.134 Uiso 1 1 calc R . . . .
H31B H 0.907813 0.268613 0.874289 0.134 Uiso 1 1 calc R . . . .
H31C H 0.879621 0.324134 0.822483 0.134 Uiso 1 1 calc R . . . .
C32 C 1.0423(16) 0.3568(12) 0.7851(9) 0.089(5) Uani 1 1 d . U . . .
H32A H 1.042872 0.319072 0.755076 0.133 Uiso 1 1 calc R . . . .
H32B H 0.994430 0.392446 0.773406 0.133 Uiso 1 1 calc R . . . .
H32C H 1.103947 0.379931 0.788860 0.133 Uiso 1 1 calc R . . . .
C41 C 0.6359(16) 0.2031(10) 0.8561(10) 0.076(3) Uani 1 1 d . U . . .
C42 C 0.6095(18) 0.2042(12) 0.9242(10) 0.102(5) Uani 1 1 d . U . . .
H42A H 0.549675 0.229136 0.927487 0.154 Uiso 1 1 calc R . . . .
H42B H 0.603924 0.154897 0.938486 0.154 Uiso 1 1 calc R . . . .
H42C H 0.658779 0.229124 0.947996 0.154 Uiso 1 1 calc R . . . .
C43 C 0.7240(17) 0.1648(11) 0.8614(12) 0.104(6) Uani 1 1 d . U . . .
H43A H 0.712328 0.114427 0.870729 0.156 Uiso 1 1 calc R . . . .
H43B H 0.754860 0.167762 0.823925 0.156 Uiso 1 1 calc R . . . .
H43C H 0.764587 0.186166 0.892953 0.156 Uiso 1 1 calc R . . . .
C44 C 0.5634(15) 0.1671(9) 0.8178(9) 0.081(5) Uani 1 1 d . U . . .
H44A H 0.505831 0.195750 0.816220 0.122 Uiso 1 1 calc R . . . .
H44B H 0.585612 0.162104 0.777936 0.122 Uiso 1 1 calc R . . . .
H44C H 0.550633 0.119600 0.833878 0.122 Uiso 1 1 calc R . . . .
C45 C 0.6893(17) 0.2828(14) 0.6687(11) 0.093(4) Uani 1 1 d . U . . .
C46 C 0.6370(18) 0.2173(13) 0.6438(11) 0.107(6) Uani 1 1 d . U . . .
H46A H 0.659051 0.174485 0.665527 0.161 Uiso 1 1 calc R . . . .
H46B H 0.569617 0.223343 0.648131 0.161 Uiso 1 1 calc R . . . .
H46C H 0.648829 0.211804 0.601928 0.161 Uiso 1 1 calc R . . . .
C47 C 0.8027(18) 0.2674(17) 0.6609(13) 0.125(6) Uani 1 1 d . U . . .
H47A H 0.819930 0.220993 0.678659 0.187 Uiso 1 1 calc R . . . .
H47B H 0.814791 0.266623 0.618799 0.187 Uiso 1 1 calc R . . . .
H47C H 0.840001 0.305321 0.680680 0.187 Uiso 1 1 calc R . . . .
C48 C 0.6656(18) 0.3527(13) 0.6416(10) 0.099(5) Uani 1 1 d . U . . .
H48A H 0.665503 0.348598 0.598472 0.148 Uiso 1 1 calc R . . . .
H48B H 0.603418 0.367702 0.652867 0.148 Uiso 1 1 calc R . . . .
H48C H 0.712310 0.388355 0.655356 0.148 Uiso 1 1 calc R . . . .
C49 C 0.4358(13) 0.3654(11) 0.7720(9) 0.066(3) Uani 1 1 d . U . . .
C50 C 0.3549(13) 0.3095(12) 0.7555(10) 0.084(5) Uani 1 1 d . U . . .
H50A H 0.355500 0.297439 0.713443 0.126 Uiso 1 1 calc R . . . .
H50B H 0.365164 0.265929 0.779163 0.126 Uiso 1 1 calc R . . . .
H50C H 0.294140 0.330432 0.763694 0.126 Uiso 1 1 calc R . . . .
C51 C 0.4385(15) 0.4323(11) 0.7288(9) 0.079(5) Uani 1 1 d . U . . .
H51A H 0.434259 0.415643 0.687711 0.118 Uiso 1 1 calc R . . . .
H51B H 0.385509 0.464084 0.735445 0.118 Uiso 1 1 calc R . . . .
H51C H 0.497393 0.458542 0.736470 0.118 Uiso 1 1 calc R . . . .
C52 C 0.4419(16) 0.3873(13) 0.8334(9) 0.085(5) Uani 1 1 d . U . . .
H52A H 0.385827 0.414831 0.841928 0.127 Uiso 1 1 calc R . . . .
H52B H 0.446263 0.344819 0.858765 0.127 Uiso 1 1 calc R . . . .
H52C H 0.497729 0.417181 0.841036 0.127 Uiso 1 1 calc R . . . .
C61 C 0.7556(17) 0.8876(11) 0.8071(9) 0.073(3) Uani 1 1 d . U . . .
C62 C 0.7343(18) 0.9619(11) 0.8268(9) 0.091(5) Uani 1 1 d . U . . .
H62A H 0.759921 0.968847 0.867397 0.136 Uiso 1 1 calc R . . . .
H62B H 0.762899 0.996469 0.800706 0.136 Uiso 1 1 calc R . . . .
H62C H 0.666277 0.969019 0.825077 0.136 Uiso 1 1 calc R . . . .
C63 C 0.7130(16) 0.8271(11) 0.8384(9) 0.078(5) Uani 1 1 d . U . . .
H63A H 0.738989 0.825433 0.879329 0.117 Uiso 1 1 calc R . . . .
H63B H 0.644898 0.833774 0.838039 0.117 Uiso 1 1 calc R . . . .
H63C H 0.726874 0.782017 0.818497 0.117 Uiso 1 1 calc R . . . .
C64 C 0.8614(17) 0.8738(12) 0.7972(11) 0.092(5) Uani 1 1 d . U . . .
H64A H 0.897190 0.873563 0.835438 0.138 Uiso 1 1 calc R . . . .
H64B H 0.868356 0.827402 0.777736 0.138 Uiso 1 1 calc R . . . .
H64C H 0.885170 0.911838 0.772290 0.138 Uiso 1 1 calc R . . . .
C65 C 0.5208(16) 0.8421(14) 0.6602(14) 0.104(4) Uani 1 1 d . U . . .
C66 C 0.4717(18) 0.8307(15) 0.5995(13) 0.124(6) Uani 1 1 d . U . . .
H66A H 0.405241 0.820341 0.603958 0.187 Uiso 1 1 calc R . . . .
H66B H 0.477578 0.874044 0.575661 0.187 Uiso 1 1 calc R . . . .
H66C H 0.500783 0.790274 0.579907 0.187 Uiso 1 1 calc R . . . .
C67 C 0.4734(17) 0.9109(13) 0.6801(13) 0.116(6) Uani 1 1 d . U . . .
H67A H 0.407723 0.900947 0.687334 0.173 Uiso 1 1 calc R . . . .
H67B H 0.505900 0.928541 0.716472 0.173 Uiso 1 1 calc R . . . .
H67C H 0.476309 0.947368 0.649087 0.173 Uiso 1 1 calc R . . . .
C68 C 0.5047(17) 0.7772(14) 0.6988(12) 0.115(6) Uani 1 1 d . U . . .
H68A H 0.437325 0.771443 0.703554 0.172 Uiso 1 1 calc R . . . .
H68B H 0.529002 0.734268 0.680057 0.172 Uiso 1 1 calc R . . . .
H68C H 0.537258 0.784030 0.737603 0.172 Uiso 1 1 calc R . . . .
C69 C 0.7994(15) 0.9559(8) 0.6153(9) 0.065(3) Uani 1 1 d . U . . .
C70 C 0.7407(17) 1.0098(12) 0.6465(10) 0.099(5) Uani 1 1 d . U . . .
H70A H 0.748997 1.057378 0.629225 0.148 Uiso 1 1 calc R . . . .
H70B H 0.674428 0.996073 0.641814 0.148 Uiso 1 1 calc R . . . .
H70C H 0.760490 1.010987 0.688564 0.148 Uiso 1 1 calc R . . . .
C71 C 0.7749(16) 0.9533(10) 0.5496(9) 0.080(5) Uani 1 1 d . U . . .
H71A H 0.779126 1.001618 0.532991 0.120 Uiso 1 1 calc R . . . .
H71B H 0.818754 0.921550 0.530624 0.120 Uiso 1 1 calc R . . . .
H71C H 0.710838 0.935166 0.542482 0.120 Uiso 1 1 calc R . . . .
C72 C 0.9089(16) 0.9747(11) 0.6251(11) 0.091(5) Uani 1 1 d . U . . .
H72A H 0.920050 1.023448 0.611033 0.136 Uiso 1 1 calc R . . . .
H72B H 0.927829 0.971519 0.667269 0.136 Uiso 1 1 calc R . . . .
H72C H 0.945684 0.940701 0.603013 0.136 Uiso 1 1 calc R . . . .
C81 C 1.1179(13) 0.7776(12) 0.7206(9) 0.068(3) Uani 1 1 d . U . . .
C82 C 1.2202(14) 0.8043(13) 0.7275(11) 0.098(5) Uani 1 1 d . U . . .
H82A H 1.223446 0.846793 0.752903 0.147 Uiso 1 1 calc R . . . .
H82B H 1.260098 0.766494 0.745337 0.147 Uiso 1 1 calc R . . . .
H82C H 1.242055 0.816625 0.688552 0.147 Uiso 1 1 calc R . . . .
C83 C 1.0516(14) 0.8342(10) 0.6939(9) 0.070(4) Uani 1 1 d . U . . .
H83A H 1.051489 0.875842 0.720200 0.105 Uiso 1 1 calc R . . . .
H83B H 1.072499 0.848769 0.655305 0.105 Uiso 1 1 calc R . . . .
H83C H 0.988104 0.814332 0.689114 0.105 Uiso 1 1 calc R . . . .
C84 C 1.0849(16) 0.7536(12) 0.7794(9) 0.084(5) Uani 1 1 d . U . . .
H84A H 1.083056 0.794794 0.806108 0.126 Uiso 1 1 calc R . . . .
H84B H 1.021968 0.732852 0.773798 0.126 Uiso 1 1 calc R . . . .
H84C H 1.128187 0.717481 0.796616 0.126 Uiso 1 1 calc R . . . .
C85 C 1.0901(12) 0.7282(9) 0.5250(7) 0.052(3) Uani 1 1 d . U . . .
C86 C 1.0438(13) 0.7875(10) 0.4854(8) 0.066(4) Uani 1 1 d . U . . .
H86A H 1.083662 0.797877 0.452693 0.099 Uiso 1 1 calc R . . . .
H86B H 0.982207 0.771120 0.469604 0.099 Uiso 1 1 calc R . . . .
H86C H 1.036374 0.830986 0.508890 0.099 Uiso 1 1 calc R . . . .
C87 C 1.1862(12) 0.7536(10) 0.5496(8) 0.061(4) Uani 1 1 d . U . . .
H87A H 1.227630 0.760009 0.516997 0.092 Uiso 1 1 calc R . . . .
H87B H 1.179465 0.799272 0.570192 0.092 Uiso 1 1 calc R . . . .
H87C H 1.213133 0.717801 0.577229 0.092 Uiso 1 1 calc R . . . .
C88 C 1.0988(15) 0.6579(10) 0.4864(9) 0.079(5) Uani 1 1 d . U . . .
H88A H 1.142869 0.666413 0.455582 0.119 Uiso 1 1 calc R . . . .
H88B H 1.121848 0.618392 0.511776 0.119 Uiso 1 1 calc R . . . .
H88C H 1.037196 0.645433 0.468043 0.119 Uiso 1 1 calc R . . . .
C89 C 1.1370(17) 0.5437(13) 0.6579(11) 0.093(4) Uani 1 1 d . U . . .
C90 C 1.2416(18) 0.5670(16) 0.6508(12) 0.128(6) Uani 1 1 d . U . . .
H90A H 1.283770 0.534503 0.673546 0.193 Uiso 1 1 calc R . . . .
H90B H 1.255424 0.565024 0.609002 0.193 Uiso 1 1 calc R . . . .
H90C H 1.250864 0.616036 0.665495 0.193 Uiso 1 1 calc R . . . .
C91 C 1.112(2) 0.4712(14) 0.6306(12) 0.121(6) Uani 1 1 d . U . . .
H91A H 1.147405 0.433536 0.652438 0.182 Uiso 1 1 calc R . . . .
H91B H 1.044965 0.462488 0.632495 0.182 Uiso 1 1 calc R . . . .
H91C H 1.128953 0.470741 0.589237 0.182 Uiso 1 1 calc R . . . .
C92 C 1.1179(16) 0.5450(12) 0.7231(9) 0.091(5) Uani 1 1 d . U . . .
H92A H 1.157122 0.509102 0.744178 0.136 Uiso 1 1 calc R . . . .
H92B H 1.132577 0.592616 0.739362 0.136 Uiso 1 1 calc R . . . .
H92C H 1.051627 0.534148 0.727907 0.136 Uiso 1 1 calc R . . . .
C101 C 0.6781(16) 0.7368(10) 0.4389(8) 0.071(3) Uani 1 1 d . U . . .
C102 C 0.6036(15) 0.7921(10) 0.4496(9) 0.078(5) Uani 1 1 d . U . . .
H10G H 0.581483 0.813512 0.411877 0.117 Uiso 1 1 calc R . . . .
H10H H 0.551005 0.769040 0.467988 0.117 Uiso 1 1 calc R . . . .
H10I H 0.630154 0.829508 0.475882 0.117 Uiso 1 1 calc R . . . .
C103 C 0.7700(16) 0.7717(12) 0.4151(8) 0.087(5) Uani 1 1 d . U . . .
H10J H 0.755107 0.793490 0.376360 0.130 Uiso 1 1 calc R . . . .
H10K H 0.793827 0.808630 0.442846 0.130 Uiso 1 1 calc R . . . .
H10L H 0.817889 0.734643 0.411443 0.130 Uiso 1 1 calc R . . . .
C104 C 0.6356(16) 0.6772(10) 0.3956(8) 0.078(5) Uani 1 1 d . U . . .
H10M H 0.615701 0.699121 0.357678 0.117 Uiso 1 1 calc R . . . .
H10N H 0.683353 0.640717 0.389460 0.117 Uiso 1 1 calc R . . . .
H10O H 0.581519 0.654966 0.412988 0.117 Uiso 1 1 calc R . . . .
C105 C 0.7988(18) 0.5132(15) 0.4821(11) 0.097(4) Uani 1 1 d . U . . .
C106 C 0.888(2) 0.5559(16) 0.4892(14) 0.136(6) Uani 1 1 d . U . . .
H10P H 0.941440 0.524097 0.485147 0.204 Uiso 1 1 calc R . . . .
H10Q H 0.887337 0.593038 0.458637 0.204 Uiso 1 1 calc R . . . .
H10R H 0.891958 0.578325 0.528288 0.204 Uiso 1 1 calc R . . . .
C107 C 0.792(2) 0.4814(14) 0.4237(12) 0.126(6) Uani 1 1 d . U . . .
H10S H 0.844273 0.447632 0.420028 0.189 Uiso 1 1 calc R . . . .
H10T H 0.732616 0.455977 0.417677 0.189 Uiso 1 1 calc R . . . .
H10U H 0.796083 0.519151 0.393858 0.189 Uiso 1 1 calc R . . . .
C108 C 0.801(2) 0.4580(14) 0.5305(12) 0.118(6) Uani 1 1 d . U . . .
H10V H 0.852406 0.424507 0.525455 0.177 Uiso 1 1 calc R . . . .
H10W H 0.809458 0.481763 0.568947 0.177 Uiso 1 1 calc R . . . .
H10X H 0.741158 0.431630 0.528598 0.177 Uiso 1 1 calc R . . . .
C109 C 0.5060(16) 0.5772(14) 0.5472(11) 0.127(5) Uani 1 1 d D U . . .
C110 C 0.4189(15) 0.6204(13) 0.5288(11) 0.124(7) Uani 1 1 d D U . . .
H11G H 0.362928 0.594281 0.539684 0.186 Uiso 1 1 calc R . . . .
H11H H 0.421467 0.666920 0.548843 0.186 Uiso 1 1 calc R . . . .
H11I H 0.415998 0.627853 0.485903 0.186 Uiso 1 1 calc R . . . .
C111 C 0.4865(19) 0.4971(13) 0.5392(13) 0.155(7) Uani 1 1 d D U . . .
H11J H 0.431811 0.483812 0.560930 0.233 Uiso 1 1 calc R . . . .
H11K H 0.474071 0.486553 0.497117 0.233 Uiso 1 1 calc R . . . .
H11L H 0.541226 0.469683 0.554392 0.233 Uiso 1 1 calc R . . . .
C112 C 0.5161(18) 0.5840(15) 0.6176(10) 0.146(7) Uani 1 1 d D U . . .
H11M H 0.471143 0.551905 0.635178 0.219 Uiso 1 1 calc R . . . .
H11N H 0.579963 0.570806 0.631709 0.219 Uiso 1 1 calc R . . . .
H11O H 0.503469 0.633529 0.629163 0.219 Uiso 1 1 calc R . . . .
C201 C 0.8102(11) 0.5811(11) 0.2418(9) 0.129(5) Uani 1 1 d D U . . .
C202 C 0.8510(15) 0.6304(10) 0.2834(7) 0.129(5) Uani 1 1 d G U . . .
H202 H 0.812529 0.655293 0.309346 0.155 Uiso 1 1 calc R . . . .
C203 C 0.9492(16) 0.6424(9) 0.2863(7) 0.130(5) Uani 1 1 d G U . . .
H203 H 0.976502 0.675377 0.314116 0.156 Uiso 1 1 calc R . . . .
C204 C 1.0067(11) 0.6052(11) 0.2475(9) 0.132(5) Uani 1 1 d G U . . .
H204 H 1.072381 0.613207 0.249386 0.158 Uiso 1 1 calc R . . . .
C205 C 0.9659(16) 0.5559(10) 0.2058(7) 0.132(5) Uani 1 1 d G U . . .
H205 H 1.004289 0.530952 0.179887 0.158 Uiso 1 1 calc R . . . .
C206 C 0.8676(16) 0.5438(9) 0.2030(7) 0.131(5) Uani 1 1 d G U . . .
H206 H 0.840316 0.510866 0.175116 0.158 Uiso 1 1 calc R . . . .
C207 C 0.7039(18) 0.5674(17) 0.2385(13) 0.141(7) Uani 1 1 d D U . . .
H20A H 0.687975 0.532144 0.207548 0.212 Uiso 1 1 calc R . . . .
H20B H 0.685304 0.549098 0.276627 0.212 Uiso 1 1 calc R . . . .
H20C H 0.670655 0.612344 0.229341 0.212 Uiso 1 1 calc R . . . .

loop_
_atom_site_aniso_label
_atom_site_aniso_U_11
_atom_site_aniso_U_22
_atom_site_aniso_U_33
_atom_site_aniso_U_23
_atom_site_aniso_U_13
_atom_site_aniso_U_12
U1 0.0257(3) 0.0219(2) 0.0266(3) 0.0053(2) 0.00402(18) 0.0025(2)
U2 0.0263(3) 0.0229(3) 0.0302(3) 0.0077(2) 0.00469(19) 0.0032(2)
K1 0.0291(17) 0.0266(16) 0.0343(18) 0.0048(14) 0.0041(13) 0.0012(12)
K2 0.060(2) 0.0259(17) 0.0302(18) 0.0038(14) 0.0027(15) 0.0030(15)
Si1 0.0260(19) 0.0232(19) 0.035(2) 0.0034(16) 0.0067(16) 0.0032(14)
Si2 0.0251(19) 0.027(2) 0.044(2) 0.0044(17) -0.0036(17) 0.0022(15)
Si3 0.041(2) 0.028(2) 0.033(2) 0.0001(17) 0.0030(18) -0.0061(17)
Si4 0.033(2) 0.0207(19) 0.050(3) 0.0092(17) 0.0041(18) 0.0042(15)
Si5 0.030(2) 0.051(2) 0.037(2) 0.0096(19) 0.0049(18) -0.0029(17)
Si6 0.039(2) 0.036(2) 0.037(2) -0.0008(17) -0.0042(17) 0.0002(17)
O1 0.036(5) 0.035(5) 0.030(5) 0.003(4) 0.011(4) 0.003(4)
O1A 0.135(16) 0.077(14) 0.071(14) -0.016(11) -0.016(12) -0.008(12)
O1B 0.147(17) 0.085(15) 0.169(18) -0.013(14) 0.006(15) 0.014(13)
O2 0.031(4) 0.033(5) 0.060(6) 0.004(4) 0.005(4) 0.007(4)
O2A 0.076(8) 0.069(8) 0.077(9) 0.038(7) 0.021(7) 0.005(6)
O3 0.040(5) 0.032(5) 0.042(5) -0.006(4) 0.011(4) 0.000(4)
O4 0.041(5) 0.028(4) 0.036(5) 0.003(3) 0.017(4) 0.003(4)
O21 0.029(5) 0.029(5) 0.039(5) 0.006(4) -0.002(4) 0.004(4)
O22 0.041(5) 0.036(5) 0.077(7) 0.009(4) -0.011(5) -0.017(4)
O23 0.031(4) 0.029(4) 0.035(4) 0.009(4) -0.006(3) 0.001(3)
O24 0.036(5) 0.048(5) 0.054(6) 0.004(4) 0.004(4) 0.012(4)
O41 0.057(6) 0.021(4) 0.031(5) 0.005(4) -0.012(5) 0.003(4)
O42 0.090(7) 0.024(5) 0.069(6) 0.014(4) -0.030(5) -0.020(5)
O43 0.101(8) 0.076(7) 0.090(8) -0.045(7) 0.023(7) -0.004(6)
O44 0.054(5) 0.053(6) 0.082(7) 0.001(5) -0.009(5) -0.005(5)
O61 0.046(6) 0.028(5) 0.040(6) 0.002(4) 0.015(5) -0.004(4)
O62 0.124(8) 0.049(5) 0.067(5) -0.003(5) 0.025(6) 0.007(6)
O63 0.060(6) 0.086(7) 0.175(9) 0.026(7) -0.024(6) 0.007(6)
O64 0.089(7) 0.025(4) 0.069(6) 0.005(5) 0.041(5) 0.002(5)
O81 0.033(5) 0.047(6) 0.031(5) 0.010(4) 0.004(4) -0.002(4)
O82 0.041(5) 0.072(6) 0.057(6) 0.001(5) -0.001(4) -0.011(5)
O83 0.054(5) 0.035(5) 0.043(5) 0.006(4) 0.019(4) -0.009(4)
O84 0.083(7) 0.065(6) 0.075(7) 0.028(5) 0.037(6) 0.035(5)
O101 0.037(5) 0.024(5) 0.038(5) 0.010(4) 0.002(4) 0.001(4)
O102 0.124(8) 0.039(5) 0.040(5) 0.008(4) -0.033(5) -0.001(5)
O103 0.141(8) 0.071(6) 0.079(7) -0.014(5) -0.001(6) 0.040(6)
O104 0.063(6) 0.189(13) 0.116(10) 0.014(10) -0.012(7) -0.050(7)
N1 0.128(12) 0.075(10) 0.074(10) 0.008(7) -0.001(8) -0.017(8)
N2 0.131(12) 0.066(10) 0.147(13) 0.010(10) -0.008(10) 0.008(9)
C1 0.047(6) 0.041(6) 0.075(7) 0.006(5) -0.002(5) 0.018(5)
C1A 0.133(13) 0.080(11) 0.080(11) -0.003(8) -0.007(9) -0.013(9)
C2 0.092(11) 0.076(11) 0.106(11) 0.000(9) -0.036(9) 0.016(9)
C2A 0.137(13) 0.073(11) 0.160(14) -0.004(10) -0.013(11) 0.015(10)
C3 0.069(9) 0.063(9) 0.123(12) 0.047(9) -0.003(9) 0.012(7)
C4 0.092(11) 0.064(10) 0.107(11) 0.005(9) 0.019(9) 0.042(8)
C5 0.053(6) 0.038(5) 0.051(6) -0.007(5) 0.004(5) -0.011(5)
C6 0.076(10) 0.073(10) 0.088(10) 0.022(8) -0.003(9) -0.028(8)
C7 0.090(11) 0.082(10) 0.068(9) -0.026(8) 0.008(8) -0.019(9)
C8 0.050(8) 0.066(9) 0.078(10) -0.002(8) -0.021(8) -0.005(7)
C9 0.049(5) 0.036(5) 0.043(5) 0.006(4) 0.021(4) 0.002(4)
C10A 0.058(9) 0.047(8) 0.051(9) 0.001(8) 0.030(8) 0.003(8)
C10B 0.062(9) 0.042(8) 0.050(9) 0.013(7) 0.025(8) 0.002(7)
C11A 0.058(9) 0.051(9) 0.051(9) 0.017(7) 0.022(8) 0.003(8)
C11B 0.049(8) 0.053(9) 0.049(9) 0.007(8) 0.021(7) -0.001(7)
C12A 0.053(9) 0.046(9) 0.045(9) 0.008(8) 0.023(7) -0.007(7)
C12B 0.060(9) 0.051(9) 0.046(8) 0.006(7) 0.020(7) -0.006(8)
C21 0.049(6) 0.051(6) 0.098(7) 0.012(5) -0.014(6) -0.026(5)
C22 0.056(9) 0.079(10) 0.114(10) 0.025(9) -0.005(8) -0.034(8)
C23 0.089(11) 0.057(9) 0.132(12) 0.000(8) -0.010(10) -0.034(8)
C24 0.050(8) 0.091(11) 0.132(12) 0.012(10) -0.027(9) -0.023(7)
C25 0.044(5) 0.037(5) 0.038(5) 0.005(4) -0.011(5) 0.004(4)
C26 0.070(9) 0.054(8) 0.033(7) -0.003(6) -0.003(7) -0.004(7)
C27 0.056(8) 0.057(9) 0.059(9) 0.012(7) -0.008(7) 0.019(7)
C28 0.067(8) 0.045(8) 0.051(8) 0.018(7) -0.007(7) -0.004(6)
C29 0.051(6) 0.056(6) 0.063(6) -0.002(5) 0.003(5) 0.019(5)
C30 0.085(10) 0.081(10) 0.097(11) -0.001(9) -0.002(9) 0.040(8)
C31 0.065(9) 0.081(11) 0.123(12) -0.030(10) 0.011(9) 0.010(8)
C32 0.100(11) 0.091(11) 0.078(9) 0.007(8) 0.021(9) 0.018(9)
C41 0.105(8) 0.033(5) 0.086(7) 0.017(6) -0.026(6) -0.020(5)
C42 0.147(13) 0.063(10) 0.095(10) 0.025(9) -0.016(10) -0.039(10)
C43 0.125(11) 0.042(10) 0.141(13) 0.019(10) -0.029(10) -0.001(8)
C44 0.114(11) 0.031(8) 0.096(11) 0.015(8) -0.023(9) -0.029(8)
C45 0.101(8) 0.089(8) 0.091(8) -0.045(7) 0.021(7) -0.003(7)
C46 0.124(12) 0.090(11) 0.107(12) -0.050(10) -0.005(11) 0.000(10)
C47 0.107(11) 0.136(13) 0.131(13) -0.037(13) 0.013(11) 0.006(11)
C48 0.113(12) 0.099(10) 0.085(11) -0.033(9) 0.013(10) -0.015(10)
C49 0.057(6) 0.063(7) 0.077(7) -0.005(6) -0.006(6) -0.003(5)
C50 0.055(9) 0.093(11) 0.103(12) -0.020(10) -0.008(9) -0.007(8)
C51 0.076(10) 0.076(10) 0.081(10) 0.009(8) -0.014(9) 0.020(8)
C52 0.091(11) 0.082(11) 0.081(9) -0.015(9) 0.000(9) -0.007(9)
C61 0.113(8) 0.049(6) 0.061(6) -0.005(6) 0.032(6) 0.008(6)
C62 0.144(13) 0.063(8) 0.069(10) -0.012(8) 0.049(10) 0.004(9)
C63 0.116(12) 0.058(9) 0.063(9) -0.002(8) 0.027(9) 0.004(9)
C64 0.109(10) 0.069(10) 0.100(12) 0.007(10) 0.023(9) 0.001(9)
C65 0.060(7) 0.086(8) 0.164(10) 0.030(8) -0.017(7) 0.006(6)
C66 0.098(12) 0.111(13) 0.160(13) 0.028(11) -0.025(11) -0.005(11)
C67 0.084(11) 0.099(11) 0.164(14) 0.026(11) 0.010(11) 0.017(10)
C68 0.081(11) 0.102(12) 0.161(14) 0.043(11) -0.005(11) 0.011(10)
C69 0.097(7) 0.026(5) 0.074(7) 0.006(5) 0.034(6) -0.006(5)
C70 0.148(12) 0.044(8) 0.110(11) 0.001(9) 0.056(10) 0.010(10)
C71 0.116(12) 0.042(9) 0.082(9) 0.012(8) 0.013(9) 0.000(9)
C72 0.112(10) 0.055(9) 0.105(12) 0.017(10) 0.005(10) -0.022(8)
C81 0.055(6) 0.082(7) 0.067(7) -0.005(6) -0.008(6) -0.013(5)
C82 0.073(9) 0.109(12) 0.109(12) -0.016(10) -0.023(9) -0.036(9)
C83 0.076(10) 0.065(9) 0.067(10) -0.019(8) 0.002(8) -0.004(7)
C84 0.091(11) 0.090(11) 0.070(9) -0.006(8) 0.000(9) -0.001(9)
C85 0.066(6) 0.043(5) 0.050(6) 0.004(5) 0.029(5) -0.008(5)
C86 0.080(10) 0.063(9) 0.058(9) 0.016(7) 0.018(8) -0.008(8)
C87 0.064(8) 0.057(9) 0.066(9) -0.001(8) 0.031(7) -0.002(7)
C88 0.115(11) 0.053(9) 0.072(10) -0.012(7) 0.038(9) -0.011(8)
C89 0.098(8) 0.089(7) 0.093(8) 0.037(6) 0.028(7) 0.045(7)
C90 0.110(10) 0.142(13) 0.137(13) 0.062(12) 0.038(11) 0.052(10)
C91 0.155(13) 0.100(10) 0.112(12) 0.028(10) 0.030(12) 0.056(10)
C92 0.092(11) 0.092(11) 0.088(10) 0.042(9) 0.009(9) 0.017(10)
C101 0.118(8) 0.047(6) 0.044(6) 0.011(5) -0.032(6) 0.006(5)
C102 0.117(11) 0.046(9) 0.066(10) 0.015(8) -0.030(9) 0.010(8)
C103 0.127(11) 0.081(11) 0.050(9) 0.010(8) -0.021(9) 0.000(9)
C104 0.119(12) 0.064(9) 0.046(9) 0.002(7) -0.038(9) 0.014(8)
C105 0.132(8) 0.076(7) 0.084(7) -0.015(6) 0.005(7) 0.034(6)
C106 0.148(12) 0.113(12) 0.147(13) -0.023(12) 0.008(12) 0.009(10)
C107 0.179(14) 0.101(12) 0.099(11) -0.033(10) 0.010(11) 0.036(11)
C108 0.157(14) 0.093(11) 0.106(12) 0.005(9) 0.018(12) 0.054(10)
C109 0.066(7) 0.181(13) 0.132(10) 0.014(10) -0.009(7) -0.048(8)
C110 0.081(10) 0.153(15) 0.136(14) 0.025(13) -0.018(11) -0.046(10)
C111 0.104(13) 0.181(15) 0.179(15) 0.025(14) -0.004(13) -0.016(12)
C112 0.090(12) 0.208(17) 0.140(12) 0.045(13) 0.003(11) -0.034(13)
C201 0.191(13) 0.112(10) 0.085(9) 0.011(7) 0.019(10) 0.022(11)
C202 0.191(14) 0.113(10) 0.085(9) 0.010(8) 0.021(10) 0.022(11)
C203 0.191(14) 0.111(10) 0.089(9) 0.015(8) 0.016(10) 0.022(11)
C204 0.190(14) 0.112(10) 0.093(10) 0.018(8) 0.016(10) 0.026(11)
C205 0.193(14) 0.111(10) 0.093(10) 0.011(8) 0.019(10) 0.030(11)
C206 0.194(14) 0.110(10) 0.091(9) 0.009(8) 0.018(10) 0.026(11)
C207 0.198(16) 0.127(14) 0.101(14) 0.012(12) 0.017(14) 0.011(14)

loop_
_atom_type_symbol
_atom_type_description
_atom_type_scat_dispersion_real
_atom_type_scat_dispersion_imag
_atom_type_scat_source
C C 0.0033 0.0016 'International Tables Vol C Tables 4.2.6.8 and 6.1.1.4'
H H 0.0000 0.0000 'International Tables Vol C Tables 4.2.6.8 and 6.1.1.4'
K K 0.2009 0.2494 'International Tables Vol C Tables 4.2.6.8 and 6.1.1.4'
N N 0.0061 0.0033 'International Tables Vol C Tables 4.2.6.8 and 6.1.1.4'
O O 0.0106 0.0060 'International Tables Vol C Tables 4.2.6.8 and 6.1.1.4'
Si Si 0.0817 0.0704 'International Tables Vol C Tables 4.2.6.8 and 6.1.1.4'
U U -9.6767 9.6646 'International Tables Vol C Tables 4.2.6.8 and 6.1.1.4'

loop_
_citation_id
_citation_doi
_citation_year
1 10.1039/C8SC05721D 2019

loop_
_geom_angle_atom_site_label_1
_geom_angle_atom_site_label_2
_geom_angle_atom_site_label_3
_geom_angle
_geom_angle_site_symmetry_1
_geom_angle_site_symmetry_3
_geom_angle_publ_flag
K1 U1 U2 177.89(5) . . ?
O1 U1 U2 123.8(2) . . ?
O1 U1 K1 55.0(2) . . ?
O1 U1 N1 101.2(5) . . ?
O1 U1 N2 166.4(5) . . ?
O2A U1 U2 32.4(3) . . ?
O2A U1 K1 145.5(3) . . ?
O2A U1 O1 103.1(4) . . ?
O2A U1 O21 158.8(4) . . ?
O2A U1 O41 105.8(4) . . ?
O2A U1 N1 68.4(6) . . ?
O2A U1 N2 65.7(6) . . ?
O21 U1 U2 126.6(2) . . ?
O21 U1 K1 55.5(2) . . ?
O21 U1 O1 89.6(3) . . ?
O21 U1 O41 91.0(3) . . ?
O21 U1 N1 92.7(5) . . ?
O21 U1 N2 99.0(5) . . ?
O41 U1 U2 125.3(2) . . ?
O41 U1 K1 53.7(2) . . ?
O41 U1 O1 89.5(4) . . ?
O41 U1 N1 168.7(5) . . ?
O41 U1 N2 100.9(5) . . ?
N1 U1 U2 45.0(4) . . ?
N1 U1 K1 136.1(4) . . ?
N1 U1 N2 68.0(6) . . ?
N2 U1 U2 42.7(4) . . ?
N2 U1 K1 138.6(4) . . ?
K2 U2 U1 176.48(6) . . ?
O2A U2 U1 31.8(3) . . ?
O2A U2 K2 150.8(3) . . ?
O2A U2 O61 108.9(4) . . ?
O2A U2 O81 155.7(4) . . ?
O2A U2 O101 105.1(4) . . ?
O2A U2 N1 67.3(6) . . ?
O2A U2 N2 67.1(6) . . ?
O61 U2 U1 126.5(2) . . ?
O61 U2 K2 56.7(2) . . ?
O61 U2 N1 99.7(5) . . ?
O61 U2 N2 168.7(5) . . ?
O81 U2 U1 124.1(2) . . ?
O81 U2 K2 53.1(2) . . ?
O81 U2 O61 89.8(3) . . ?
O81 U2 N1 95.0(5) . . ?
O81 U2 N2 91.6(5) . . ?
O101 U2 U1 125.2(2) . . ?
O101 U2 K2 54.4(2) . . ?
O101 U2 O61 90.4(3) . . ?
O101 U2 O81 89.7(3) . . ?
O101 U2 N1 168.9(5) . . ?
O101 U2 N2 100.8(5) . . ?
N1 U2 U1 44.3(4) . . ?
N1 U2 K2 135.8(4) . . ?
N2 U2 U1 44.8(5) . . ?
N2 U2 K2 131.8(5) . . ?
N2 U2 N1 69.0(6) . . ?
Si1 K1 U1 64.83(8) . . ?
Si2 K1 U1 64.89(8) . . ?
Si2 K1 Si1 102.47(11) . . ?
Si3 K1 U1 65.45(8) . . ?
Si3 K1 Si1 103.24(12) . . ?
Si3 K1 Si2 104.73(12) . . ?
O1 K1 U1 37.99(17) . . ?
O1 K1 Si1 26.99(18) . . ?
O1 K1 Si2 84.4(2) . . ?
O1 K1 Si3 88.8(2) . . ?
O1 K1 O21 63.5(2) . . ?
O4 K1 U1 91.8(2) . . ?
O4 K1 Si1 27.22(19) . . ?
O4 K1 Si2 119.8(2) . . ?
O4 K1 Si3 114.5(2) . . ?
O4 K1 O1 54.2(3) . . ?
O4 K1 O21 112.2(3) . . ?
O4 K1 O41 105.3(3) . . ?
O4 K1 O42 126.6(4) . . ?
O21 K1 U1 37.70(16) . . ?
O21 K1 Si1 87.41(19) . . ?
O21 K1 Si2 27.27(17) . . ?
O21 K1 Si3 86.5(2) . . ?
O23 K1 U1 91.5(2) . . ?
O23 K1 Si1 113.5(2) . . ?
O23 K1 Si2 26.86(19) . . ?
O23 K1 Si3 122.3(2) . . ?
O23 K1 O1 104.3(3) . . ?
O23 K1 O4 118.7(3) . . ?
O23 K1 O21 54.1(2) . . ?
O23 K1 O41 113.6(3) . . ?
O23 K1 O42 114.5(3) . . ?
O41 K1 U1 37.76(18) . . ?
O41 K1 Si1 84.8(2) . . ?
O41 K1 Si2 88.9(2) . . ?
O41 K1 Si3 27.79(19) . . ?
O41 K1 O1 64.3(2) . . ?
O41 K1 O21 64.7(3) . . ?
O42 K1 U1 91.2(2) . . ?
O42 K1 Si1 126.3(3) . . ?
O42 K1 Si2 109.5(3) . . ?
O42 K1 Si3 27.7(2) . . ?
O42 K1 O1 116.3(3) . . ?
O42 K1 O21 101.9(3) . . ?
O42 K1 O41 54.7(3) . . ?
Si4 K2 U2 65.20(8) . . ?
Si4 K2 Si5 108.12(13) . . ?
Si5 K2 U2 64.82(9) . . ?
Si6 K2 U2 65.06(9) . . ?
Si6 K2 Si4 99.35(13) . . ?
Si6 K2 Si5 102.68(12) . . ?
O61 K2 U2 38.00(18) . . ?
O61 K2 Si4 27.21(19) . . ?
O61 K2 Si5 89.5(2) . . ?
O61 K2 Si6 84.5(2) . . ?
O64 K2 U2 90.4(2) . . ?
O64 K2 Si4 27.7(2) . . ?
O64 K2 Si5 112.4(3) . . ?
O64 K2 Si6 122.6(3) . . ?
O64 K2 O61 53.2(3) . . ?
O64 K2 O81 101.4(3) . . ?
O64 K2 O101 113.4(3) . . ?
O81 K2 U2 37.84(18) . . ?
O81 K2 Si4 87.0(2) . . ?
O81 K2 Si5 27.44(19) . . ?
O81 K2 Si6 89.5(2) . . ?
O81 K2 O61 64.0(3) . . ?
O81 K2 O101 64.7(3) . . ?
O83 K2 U2 91.2(2) . . ?
O83 K2 Si4 130.8(2) . . ?
O83 K2 Si5 27.7(2) . . ?
O83 K2 Si6 108.9(2) . . ?
O83 K2 O61 116.6(3) . . ?
O83 K2 O64 123.4(4) . . ?
O83 K2 O81 54.9(3) . . ?
O83 K2 O101 101.1(3) . . ?
O83 K2 O102 119.3(4) . . ?
O101 K2 U2 37.65(17) . . ?
O101 K2 Si4 85.9(2) . . ?
O101 K2 Si5 84.31(19) . . ?
O101 K2 Si6 27.55(18) . . ?
O101 K2 O61 63.7(3) . . ?
O102 K2 U2 91.0(3) . . ?
O102 K2 Si4 104.3(3) . . ?
O102 K2 Si5 124.4(3) . . ?
O102 K2 Si6 27.4(2) . . ?
O102 K2 O61 100.7(4) . . ?
O102 K2 O64 117.2(4) . . ?
O102 K2 O81 116.4(3) . . ?
O102 K2 O101 54.4(3) . . ?
O1 Si1 K1 57.1(3) . . ?
O1 Si1 O2 112.9(5) . . ?
O1 Si1 O3 114.7(5) . . ?
O1 Si1 O4 104.6(5) . . ?
O2 Si1 K1 124.3(4) . . ?
O2 Si1 O4 106.4(5) . . ?
O3 Si1 K1 128.3(4) . . ?
O3 Si1 O2 106.3(5) . . ?
O3 Si1 O4 111.8(5) . . ?
O4 Si1 K1 47.6(3) . . ?
O21 Si2 K1 57.9(3) . . ?
O21 Si2 O22 114.4(5) . . ?
O21 Si2 O23 104.6(5) . . ?
O21 Si2 O24 112.7(5) . . ?
O22 Si2 K1 125.8(4) . . ?
O22 Si2 O23 105.8(5) . . ?
O22 Si2 O24 107.2(6) . . ?
O23 Si2 K1 46.7(3) . . ?
O24 Si2 K1 125.6(4) . . ?
O24 Si2 O23 112.1(5) . . ?
O41 Si3 K1 57.8(4) . . ?
O41 Si3 O42 105.9(5) . . ?
O41 Si3 O43 112.5(7) . . ?
O42 Si3 K1 50.2(4) . . ?
O42 Si3 O43 98.3(8) . . ?
O43 Si3 K1 127.7(6) . . ?
O44 Si3 K1 122.8(5) . . ?
O44 Si3 O41 117.2(6) . . ?
O44 Si3 O42 113.9(7) . . ?
O44 Si3 O43 107.4(7) . . ?
O61 Si4 K2 60.7(4) . . ?
O61 Si4 O63 112.9(7) . . ?
O61 Si4 O64 105.5(5) . . ?
O62 Si4 K2 152.3(6) . . ?
O62 Si4 O61 115.8(6) . . ?
O62 Si4 O63 106.1(9) . . ?
O62 Si4 O64 114.6(7) . . ?
O63 Si4 K2 99.7(7) . . ?
O63 Si4 O64 101.1(8) . . ?
O64 Si4 K2 49.2(4) . . ?
O81 Si5 K2 55.4(3) . . ?
O81 Si5 O83 103.3(5) . . ?
O81 Si5 O84 114.7(6) . . ?
O82 Si5 K2 122.6(5) . . ?
O82 Si5 O81 114.3(6) . . ?
O82 Si5 O83 112.0(6) . . ?
O82 Si5 O84 106.1(7) . . ?
O83 Si5 K2 48.4(4) . . ?
O84 Si5 K2 130.3(6) . . ?
O84 Si5 O83 106.4(6) . . ?
O101 Si6 K2 57.8(3) . . ?
O101 Si6 O102 105.4(5) . . ?
O102 Si6 K2 49.0(4) . . ?
O103 Si6 K2 120.2(7) . . ?
O103 Si6 O101 116.1(7) . . ?
O103 Si6 O102 110.3(8) . . ?
O103 Si6 O104 108.3(10) . . ?
O104 Si6 K2 128.7(8) . . ?
O104 Si6 O101 114.8(7) . . ?
O104 Si6 O102 100.6(9) . . ?
U1 O1 K1 87.1(3) . . ?
Si1 O1 U1 172.0(6) . . ?
Si1 O1 K1 96.0(4) . . ?
C1 O2 Si1 132.2(9) . . ?
U1 O2A U2 115.8(6) . . ?
C5 O3 Si1 133.1(9) . . ?
Si1 O4 K1 105.2(4) . . ?
C9 O4 K1 123.1(7) . . ?
C9 O4 Si1 131.5(8) . . ?
U1 O21 K1 86.8(3) . . ?
Si2 O21 U1 174.2(6) . . ?
Si2 O21 K1 94.8(4) . . ?
C21 O22 Si2 133.6(12) . . ?
Si2 O23 K1 106.4(4) . . ?
C25 O23 K1 122.0(8) . . ?
C25 O23 Si2 130.9(8) . . ?
C29 O24 Si2 135.3(10) . . ?
U1 O41 K1 88.5(3) . . ?
Si3 O41 U1 173.1(7) . . ?
Si3 O41 K1 94.4(4) . . ?
Si3 O42 K1 102.1(5) . . ?
C41 O42 K1 124.2(11) . . ?
C41 O42 Si3 132.3(11) . . ?
C45 O43 Si3 128.7(15) . . ?
C49 O44 Si3 131.5(11) . . ?
U2 O61 K2 85.3(3) . . ?
Si4 O61 U2 176.9(6) . . ?
Si4 O61 K2 92.0(4) . . ?
C61 O62 Si4 141.6(13) . . ?
C65 O63 Si4 136.0(17) . . ?
Si4 O64 K2 103.1(5) . . ?
C69 O64 K2 120.5(9) . . ?
C69 O64 Si4 131.7(11) . . ?
U2 O81 K2 89.1(3) . . ?
Si5 O81 U2 165.7(6) . . ?
Si5 O81 K2 97.1(4) . . ?
C81 O82 Si5 133.4(11) . . ?
Si5 O83 K2 103.9(4) . . ?
C85 O83 K2 126.1(9) . . ?
C85 O83 Si5 130.0(10) . . ?
C89 O84 Si5 133.0(15) . . ?
U2 O101 K2 88.0(3) . . ?
Si6 O101 U2 172.4(6) . . ?
Si6 O101 K2 94.7(4) . . ?
Si6 O102 K2 103.7(5) . . ?
C101 O102 K2 123.3(10) . . ?
C101 O102 Si6 132.5(11) . . ?
C105 O103 Si6 142.9(16) . . ?
C109 O104 Si6 133.7(17) . . ?
U1 N1 U2 90.7(6) . . ?
C1A N1 U1 130.9(18) . . ?
C1A N1 U2 137.6(17) . . ?
U2 N2 U1 92.5(7) . . ?
C2A N2 U1 117.3(18) . . ?
C2A N2 U2 148.9(19) . . ?
O2 C1 C2 108.4(14) . . ?
O2 C1 C4 105.1(14) . . ?
C2 C1 C4 105.8(16) . . ?
C3 C1 O2 113.6(13) . . ?
C3 C1 C2 115.2(18) . . ?
C3 C1 C4 107.9(17) . . ?
N1 C1A O1A 171(3) . . ?
C1 C2 H2A 109.5 . . ?
C1 C2 H2B 109.5 . . ?
C1 C2 H2C 109.5 . . ?
H2A C2 H2B 109.5 . . ?
H2A C2 H2C 109.5 . . ?
H2B C2 H2C 109.5 . . ?
N2 C2A O1B 156(3) . . ?
C1 C3 H3A 109.5 . . ?
C1 C3 H3B 109.5 . . ?
C1 C3 H3C 109.5 . . ?
H3A C3 H3B 109.5 . . ?
H3A C3 H3C 109.5 . . ?
H3B C3 H3C 109.5 . . ?
C1 C4 H4A 109.5 . . ?
C1 C4 H4B 109.5 . . ?
C1 C4 H4C 109.5 . . ?
H4A C4 H4B 109.5 . . ?
H4A C4 H4C 109.5 . . ?
H4B C4 H4C 109.5 . . ?
O3 C5 C6 106.0(13) . . ?
O3 C5 C7 105.3(13) . . ?
O3 C5 C8 109.3(14) . . ?
C6 C5 C7 111.7(17) . . ?
C6 C5 C8 112.8(15) . . ?
C8 C5 C7 111.4(15) . . ?
C5 C6 H6A 109.5 . . ?
C5 C6 H6B 109.5 . . ?
C5 C6 H6C 109.5 . . ?
H6A C6 H6B 109.5 . . ?
H6A C6 H6C 109.5 . . ?
H6B C6 H6C 109.5 . . ?
C5 C7 H7A 109.5 . . ?
C5 C7 H7B 109.5 . . ?
C5 C7 H7C 109.5 . . ?
H7A C7 H7B 109.5 . . ?
H7A C7 H7C 109.5 . . ?
H7B C7 H7C 109.5 . . ?
C5 C8 H8A 109.5 . . ?
C5 C8 H8B 109.5 . . ?
C5 C8 H8C 109.5 . . ?
H8A C8 H8B 109.5 . . ?
H8A C8 H8C 109.5 . . ?
H8B C8 H8C 109.5 . . ?
O4 C9 C10A 112.2(14) . . ?
O4 C9 C10B 106.3(14) . . ?
O4 C9 C11A 106.7(15) . . ?
O4 C9 C11B 115.4(15) . . ?
O4 C9 C12A 107.5(14) . . ?
O4 C9 C12B 107.4(14) . . ?
C10B C9 C12B 108.5(13) . . ?
C11A C9 C10A 110.0(14) . . ?
C11A C9 C12A 111.7(14) . . ?
C11B C9 C10B 109.6(14) . . ?
C11B C9 C12B 109.3(13) . . ?
C12A C9 C10A 108.7(13) . . ?
C9 C10A H10A 109.5 . . ?
C9 C10A H10B 109.5 . . ?
C9 C10A H10C 109.5 . . ?
H10A C10A H10B 109.5 . . ?
H10A C10A H10C 109.5 . . ?
H10B C10A H10C 109.5 . . ?
C9 C10B H10D 109.5 . . ?
C9 C10B H10E 109.5 . . ?
C9 C10B H10F 109.5 . . ?
H10D C10B H10E 109.5 . . ?
H10D C10B H10F 109.5 . . ?
H10E C10B H10F 109.5 . . ?
C9 C11A H11A 109.5 . . ?
C9 C11A H11B 109.5 . . ?
C9 C11A H11C 109.5 . . ?
H11A C11A H11B 109.5 . . ?
H11A C11A H11C 109.5 . . ?
H11B C11A H11C 109.5 . . ?
C9 C11B H11D 109.5 . . ?
C9 C11B H11E 109.5 . . ?
C9 C11B H11F 109.5 . . ?
H11D C11B H11E 109.5 . . ?
H11D C11B H11F 109.5 . . ?
H11E C11B H11F 109.5 . . ?
C9 C12A H12A 109.5 . . ?
C9 C12A H12B 109.5 . . ?
C9 C12A H12C 109.5 . . ?
H12A C12A H12B 109.5 . . ?
H12A C12A H12C 109.5 . . ?
H12B C12A H12C 109.5 . . ?
C9 C12B H12D 109.5 . . ?
C9 C12B H12E 109.5 . . ?
C9 C12B H12F 109.5 . . ?
H12D C12B H12E 109.5 . . ?
H12D C12B H12F 109.5 . . ?
H12E C12B H12F 109.5 . . ?
O22 C21 C22 108.7(14) . . ?
O22 C21 C23 105.3(16) . . ?
O22 C21 C24 108.9(14) . . ?
C22 C21 C23 118.1(17) . . ?
C22 C21 C24 108.1(18) . . ?
C23 C21 C24 107.5(17) . . ?
C21 C22 H22A 109.5 . . ?
C21 C22 H22B 109.5 . . ?
C21 C22 H22C 109.5 . . ?
H22A C22 H22B 109.5 . . ?
H22A C22 H22C 109.5 . . ?
H22B C22 H22C 109.5 . . ?
C21 C23 H23A 109.5 . . ?
C21 C23 H23B 109.5 . . ?
C21 C23 H23C 109.5 . . ?
H23A C23 H23B 109.5 . . ?
H23A C23 H23C 109.5 . . ?
H23B C23 H23C 109.5 . . ?
C21 C24 H24A 109.5 . . ?
C21 C24 H24B 109.5 . . ?
C21 C24 H24C 109.5 . . ?
H24A C24 H24B 109.5 . . ?
H24A C24 H24C 109.5 . . ?
H24B C24 H24C 109.5 . . ?
O23 C25 C26 109.0(11) . . ?
O23 C25 C27 110.7(12) . . ?
O23 C25 C28 106.9(11) . . ?
C26 C25 C27 110.6(13) . . ?
C28 C25 C26 109.8(14) . . ?
C28 C25 C27 109.7(13) . . ?
C25 C26 H26A 109.5 . . ?
C25 C26 H26B 109.5 . . ?
C25 C26 H26C 109.5 . . ?
H26A C26 H26B 109.5 . . ?
H26A C26 H26C 109.5 . . ?
H26B C26 H26C 109.5 . . ?
C25 C27 H27A 109.5 . . ?
C25 C27 H27B 109.5 . . ?
C25 C27 H27C 109.5 . . ?
H27A C27 H27B 109.5 . . ?
H27A C27 H27C 109.5 . . ?
H27B C27 H27C 109.5 . . ?
C25 C28 H28A 109.5 . . ?
C25 C28 H28B 109.5 . . ?
C25 C28 H28C 109.5 . . ?
H28A C28 H28B 109.5 . . ?
H28A C28 H28C 109.5 . . ?
H28B C28 H28C 109.5 . . ?
O24 C29 C30 110.2(15) . . ?
O24 C29 C31 112.2(15) . . ?
O24 C29 C32 107.3(15) . . ?
C30 C29 C32 107.1(17) . . ?
C31 C29 C30 112.8(18) . . ?
C31 C29 C32 106.9(17) . . ?
C29 C30 H30A 109.5 . . ?
C29 C30 H30B 109.5 . . ?
C29 C30 H30C 109.5 . . ?
H30A C30 H30B 109.5 . . ?
H30A C30 H30C 109.5 . . ?
H30B C30 H30C 109.5 . . ?
C29 C31 H31A 109.5 . . ?
C29 C31 H31B 109.5 . . ?
C29 C31 H31C 109.5 . . ?
H31A C31 H31B 109.5 . . ?
H31A C31 H31C 109.5 . . ?
H31B C31 H31C 109.5 . . ?
C29 C32 H32A 109.5 . . ?
C29 C32 H32B 109.5 . . ?
C29 C32 H32C 109.5 . . ?
H32A C32 H32B 109.5 . . ?
H32A C32 H32C 109.5 . . ?
H32B C32 H32C 109.5 . . ?
O42 C41 C42 104.2(16) . . ?
O42 C41 C44 115.3(15) . . ?
C43 C41 O42 109.9(17) . . ?
C43 C41 C42 100.3(18) . . ?
C43 C41 C44 113.7(19) . . ?
C44 C41 C42 112.0(19) . . ?
C41 C42 H42A 109.5 . . ?
C41 C42 H42B 109.5 . . ?
C41 C42 H42C 109.5 . . ?
H42A C42 H42B 109.5 . . ?
H42A C42 H42C 109.5 . . ?
H42B C42 H42C 109.5 . . ?
C41 C43 H43A 109.5 . . ?
C41 C43 H43B 109.5 . . ?
C41 C43 H43C 109.5 . . ?
H43A C43 H43B 109.5 . . ?
H43A C43 H43C 109.5 . . ?
H43B C43 H43C 109.5 . . ?
C41 C44 H44A 109.5 . . ?
C41 C44 H44B 109.5 . . ?
C41 C44 H44C 109.5 . . ?
H44A C44 H44B 109.5 . . ?
H44A C44 H44C 109.5 . . ?
H44B C44 H44C 109.5 . . ?
O43 C45 C46 109(2) . . ?
O43 C45 C47 97.3(18) . . ?
C46 C45 C47 106.3(19) . . ?
C48 C45 O43 116.1(18) . . ?
C48 C45 C46 118(2) . . ?
C48 C45 C47 108(2) . . ?
C45 C46 H46A 109.5 . . ?
C45 C46 H46B 109.5 . . ?
C45 C46 H46C 109.5 . . ?
H46A C46 H46B 109.5 . . ?
H46A C46 H46C 109.5 . . ?
H46B C46 H46C 109.5 . . ?
C45 C47 H47A 109.5 . . ?
C45 C47 H47B 109.5 . . ?
C45 C47 H47C 109.5 . . ?
H47A C47 H47B 109.5 . . ?
H47A C47 H47C 109.5 . . ?
H47B C47 H47C 109.5 . . ?
C45 C48 H48A 109.5 . . ?
C45 C48 H48B 109.5 . . ?
C45 C48 H48C 109.5 . . ?
H48A C48 H48B 109.5 . . ?
H48A C48 H48C 109.5 . . ?
H48B C48 H48C 109.5 . . ?
O44 C49 C50 100.6(15) . . ?
O44 C49 C51 103.0(15) . . ?
C50 C49 C51 114.5(16) . . ?
C52 C49 O44 111.4(16) . . ?
C52 C49 C50 114.5(19) . . ?
C52 C49 C51 111.6(18) . . ?
C49 C50 H50A 109.5 . . ?
C49 C50 H50B 109.5 . . ?
C49 C50 H50C 109.5 . . ?
H50A C50 H50B 109.5 . . ?
H50A C50 H50C 109.5 . . ?
H50B C50 H50C 109.5 . . ?
C49 C51 H51A 109.5 . . ?
C49 C51 H51B 109.5 . . ?
C49 C51 H51C 109.5 . . ?
H51A C51 H51B 109.5 . . ?
H51A C51 H51C 109.5 . . ?
H51B C51 H51C 109.5 . . ?
C49 C52 H52A 109.5 . . ?
C49 C52 H52B 109.5 . . ?
C49 C52 H52C 109.5 . . ?
H52A C52 H52B 109.5 . . ?
H52A C52 H52C 109.5 . . ?
H52B C52 H52C 109.5 . . ?
O62 C61 C62 102.4(17) . . ?
O62 C61 C63 106.0(18) . . ?
O62 C61 C64 102.4(16) . . ?
C62 C61 C64 114(2) . . ?
C63 C61 C62 117.9(18) . . ?
C63 C61 C64 111.8(18) . . ?
C61 C62 H62A 109.5 . . ?
C61 C62 H62B 109.5 . . ?
C61 C62 H62C 109.5 . . ?
H62A C62 H62B 109.5 . . ?
H62A C62 H62C 109.5 . . ?
H62B C62 H62C 109.5 . . ?
C61 C63 H63A 109.5 . . ?
C61 C63 H63B 109.5 . . ?
C61 C63 H63C 109.5 . . ?
H63A C63 H63B 109.5 . . ?
H63A C63 H63C 109.5 . . ?
H63B C63 H63C 109.5 . . ?
C61 C64 H64A 109.5 . . ?
C61 C64 H64B 109.5 . . ?
C61 C64 H64C 109.5 . . ?
H64A C64 H64B 109.5 . . ?
H64A C64 H64C 109.5 . . ?
H64B C64 H64C 109.5 . . ?
O63 C65 C66 106(2) . . ?
O63 C65 C67 109(2) . . ?
O63 C65 C68 115.3(19) . . ?
C66 C65 C67 101(2) . . ?
C68 C65 C66 109(2) . . ?
C68 C65 C67 115(3) . . ?
C65 C66 H66A 109.5 . . ?
C65 C66 H66B 109.5 . . ?
C65 C66 H66C 109.5 . . ?
H66A C66 H66B 109.5 . . ?
H66A C66 H66C 109.5 . . ?
H66B C66 H66C 109.5 . . ?
C65 C67 H67A 109.5 . . ?
C65 C67 H67B 109.5 . . ?
C65 C67 H67C 109.5 . . ?
H67A C67 H67B 109.5 . . ?
H67A C67 H67C 109.5 . . ?
H67B C67 H67C 109.5 . . ?
C65 C68 H68A 109.5 . . ?
C65 C68 H68B 109.5 . . ?
C65 C68 H68C 109.5 . . ?
H68A C68 H68B 109.5 . . ?
H68A C68 H68C 109.5 . . ?
H68B C68 H68C 109.5 . . ?
O64 C69 C70 113.9(15) . . ?
O64 C69 C71 107.3(15) . . ?
O64 C69 C72 104.2(15) . . ?
C70 C69 C72 110.6(18) . . ?
C71 C69 C70 112.2(18) . . ?
C71 C69 C72 108.2(17) . . ?
C69 C70 H70A 109.5 . . ?
C69 C70 H70B 109.5 . . ?
C69 C70 H70C 109.5 . . ?
H70A C70 H70B 109.5 . . ?
H70A C70 H70C 109.5 . . ?
H70B C70 H70C 109.5 . . ?
C69 C71 H71A 109.5 . . ?
C69 C71 H71B 109.5 . . ?
C69 C71 H71C 109.5 . . ?
H71A C71 H71B 109.5 . . ?
H71A C71 H71C 109.5 . . ?
H71B C71 H71C 109.5 . . ?
C69 C72 H72A 109.5 . . ?
C69 C72 H72B 109.5 . . ?
C69 C72 H72C 109.5 . . ?
H72A C72 H72B 109.5 . . ?
H72A C72 H72C 109.5 . . ?
H72B C72 H72C 109.5 . . ?
O82 C81 C82 105.8(16) . . ?
O82 C81 C83 110.7(15) . . ?
O82 C81 C84 107.6(17) . . ?
C83 C81 C82 112.3(18) . . ?
C84 C81 C82 110.4(17) . . ?
C84 C81 C83 109.8(18) . . ?
C81 C82 H82A 109.5 . . ?
C81 C82 H82B 109.5 . . ?
C81 C82 H82C 109.5 . . ?
H82A C82 H82B 109.5 . . ?
H82A C82 H82C 109.5 . . ?
H82B C82 H82C 109.5 . . ?
C81 C83 H83A 109.5 . . ?
C81 C83 H83B 109.5 . . ?
C81 C83 H83C 109.5 . . ?
H83A C83 H83B 109.5 . . ?
H83A C83 H83C 109.5 . . ?
H83B C83 H83C 109.5 . . ?
C81 C84 H84A 109.5 . . ?
C81 C84 H84B 109.5 . . ?
C81 C84 H84C 109.5 . . ?
H84A C84 H84B 109.5 . . ?
H84A C84 H84C 109.5 . . ?
H84B C84 H84C 109.5 . . ?
O83 C85 C86 104.3(13) . . ?
O83 C85 C87 112.1(14) . . ?
O83 C85 C88 111.1(12) . . ?
C86 C85 C88 108.4(15) . . ?
C87 C85 C86 109.5(14) . . ?
C87 C85 C88 111.1(15) . . ?
C85 C86 H86A 109.5 . . ?
C85 C86 H86B 109.5 . . ?
C85 C86 H86C 109.5 . . ?
H86A C86 H86B 109.5 . . ?
H86A C86 H86C 109.5 . . ?
H86B C86 H86C 109.5 . . ?
C85 C87 H87A 109.5 . . ?
C85 C87 H87B 109.5 . . ?
C85 C87 H87C 109.5 . . ?
H87A C87 H87B 109.5 . . ?
H87A C87 H87C 109.5 . . ?
H87B C87 H87C 109.5 . . ?
C85 C88 H88A 109.5 . . ?
C85 C88 H88B 109.5 . . ?
C85 C88 H88C 109.5 . . ?
H88A C88 H88B 109.5 . . ?
H88A C88 H88C 109.5 . . ?
H88B C88 H88C 109.5 . . ?
O84 C89 C90 104.3(18) . . ?
O84 C89 C91 105(2) . . ?
O84 C89 C92 113.8(17) . . ?
C91 C89 C90 114(2) . . ?
C92 C89 C90 109(2) . . ?
C92 C89 C91 111(2) . . ?
C89 C90 H90A 109.5 . . ?
C89 C90 H90B 109.5 . . ?
C89 C90 H90C 109.5 . . ?
H90A C90 H90B 109.5 . . ?
H90A C90 H90C 109.5 . . ?
H90B C90 H90C 109.5 . . ?
C89 C91 H91A 109.5 . . ?
C89 C91 H91B 109.5 . . ?
C89 C91 H91C 109.5 . . ?
H91A C91 H91B 109.5 . . ?
H91A C91 H91C 109.5 . . ?
H91B C91 H91C 109.5 . . ?
C89 C92 H92A 109.5 . . ?
C89 C92 H92B 109.5 . . ?
C89 C92 H92C 109.5 . . ?
H92A C92 H92B 109.5 . . ?
H92A C92 H92C 109.5 . . ?
H92B C92 H92C 109.5 . . ?
O102 C101 C102 107.4(16) . . ?
O102 C101 C103 104.4(15) . . ?
O102 C101 C104 111.3(13) . . ?
C102 C101 C103 112.2(16) . . ?
C102 C101 C104 109.3(17) . . ?
C104 C101 C103 111.9(17) . . ?
C101 C102 H10G 109.5 . . ?
C101 C102 H10H 109.5 . . ?
C101 C102 H10I 109.5 . . ?
H10G C102 H10H 109.5 . . ?
H10G C102 H10I 109.5 . . ?
H10H C102 H10I 109.5 . . ?
C101 C103 H10J 109.5 . . ?
C101 C103 H10K 109.5 . . ?
C101 C103 H10L 109.5 . . ?
H10J C103 H10K 109.5 . . ?
H10J C103 H10L 109.5 . . ?
H10K C103 H10L 109.5 . . ?
C101 C104 H10M 109.5 . . ?
C101 C104 H10N 109.5 . . ?
C101 C104 H10O 109.5 . . ?
H10M C104 H10N 109.5 . . ?
H10M C104 H10O 109.5 . . ?
H10N C104 H10O 109.5 . . ?
O103 C105 C106 106(2) . . ?
O103 C105 C107 110(2) . . ?
O103 C105 C108 111(2) . . ?
C106 C105 C108 108(2) . . ?
C107 C105 C106 109(2) . . ?
C107 C105 C108 113(2) . . ?
C105 C106 H10P 109.5 . . ?
C105 C106 H10Q 109.5 . . ?
C105 C106 H10R 109.5 . . ?
H10P C106 H10Q 109.5 . . ?
H10P C106 H10R 109.5 . . ?
H10Q C106 H10R 109.5 . . ?
C105 C107 H10S 109.5 . . ?
C105 C107 H10T 109.5 . . ?
C105 C107 H10U 109.5 . . ?
H10S C107 H10T 109.5 . . ?
H10S C107 H10U 109.5 . . ?
H10T C107 H10U 109.5 . . ?
C105 C108 H10V 109.5 . . ?
C105 C108 H10W 109.5 . . ?
C105 C108 H10X 109.5 . . ?
H10V C108 H10W 109.5 . . ?
H10V C108 H10X 109.5 . . ?
H10W C108 H10X 109.5 . . ?
O104 C109 C110 98(2) . . ?
O104 C109 C111 135(3) . . ?
O104 C109 C112 104.4(18) . . ?
C110 C109 C111 110.2(17) . . ?
C110 C109 C112 104.9(18) . . ?
C111 C109 C112 101.6(18) . . ?
C109 C110 H11G 109.5 . . ?
C109 C110 H11H 109.5 . . ?
C109 C110 H11I 109.5 . . ?
H11G C110 H11H 109.5 . . ?
H11G C110 H11I 109.5 . . ?
H11H C110 H11I 109.5 . . ?
C109 C111 H11J 109.5 . . ?
C109 C111 H11K 109.5 . . ?
C109 C111 H11L 109.5 . . ?
H11J C111 H11K 109.5 . . ?
H11J C111 H11L 109.5 . . ?
H11K C111 H11L 109.5 . . ?
C109 C112 H11M 109.5 . . ?
C109 C112 H11N 109.5 . . ?
C109 C112 H11O 109.5 . . ?
H11M C112 H11N 109.5 . . ?
H11M C112 H11O 109.5 . . ?
H11N C112 H11O 109.5 . . ?
C202 C201 C206 120.0 . . ?
C202 C201 C207 120(2) . . ?
C206 C201 C207 120(2) . . ?
C201 C202 H202 120.0 . . ?
C201 C202 C203 120.0 . . ?
C203 C202 H202 120.0 . . ?
C202 C203 H203 120.0 . . ?
C204 C203 C202 120.0 . . ?
C204 C203 H203 120.0 . . ?
C203 C204 H204 120.0 . . ?
C203 C204 C205 120.0 . . ?
C205 C204 H204 120.0 . . ?
C204 C205 H205 120.0 . . ?
C206 C205 C204 120.0 . . ?
C206 C205 H205 120.0 . . ?
C201 C206 H206 120.0 . . ?
C205 C206 C201 120.0 . . ?
C205 C206 H206 120.0 . . ?
C201 C207 H20A 109.5 . . ?
C201 C207 H20B 109.5 . . ?
C201 C207 H20C 109.5 . . ?
H20A C207 H20B 109.5 . . ?
H20A C207 H20C 109.5 . . ?
H20B C207 H20C 109.5 . . ?

loop_
_geom_bond_atom_site_label_1
_geom_bond_atom_site_label_2
_geom_bond_distance
_geom_bond_site_symmetry_2
_geom_bond_publ_flag
U1 U2 3.6358(7) . ?
U1 K1 3.604(3) . ?
U1 O1 2.221(8) . ?
U1 O2A 2.126(11) . ?
U1 O21 2.208(8) . ?
U1 O41 2.208(9) . ?
U1 N1 2.540(19) . ?
U1 N2 2.57(2) . ?
U2 K2 3.607(3) . ?
U2 O2A 2.165(12) . ?
U2 O61 2.228(9) . ?
U2 O81 2.213(9) . ?
U2 O101 2.205(9) . ?
U2 N1 2.571(18) . ?
U2 N2 2.467(19) . ?
K1 Si1 3.502(5) . ?
K1 Si2 3.500(5) . ?
K1 Si3 3.425(5) . ?
K1 O1 2.955(9) . ?
K1 O4 2.679(9) . ?
K1 O21 2.977(9) . ?
K1 O23 2.657(9) . ?
K1 O41 2.907(10) . ?
K1 O42 2.691(11) . ?
K2 Si4 3.466(5) . ?
K2 Si5 3.474(5) . ?
K2 Si6 3.458(5) . ?
K2 O61 3.026(9) . ?
K2 O64 2.694(11) . ?
K2 O81 2.884(9) . ?
K2 O83 2.677(11) . ?
K2 O101 2.935(9) . ?
K2 O102 2.684(12) . ?
Si1 O1 1.598(9) . ?
Si1 O2 1.636(10) . ?
Si1 O3 1.624(10) . ?
Si1 O4 1.660(9) . ?
Si2 O21 1.609(9) . ?
Si2 O22 1.621(10) . ?
Si2 O23 1.648(9) . ?
Si2 O24 1.634(10) . ?
Si3 O41 1.601(10) . ?
Si3 O42 1.629(11) . ?
Si3 O43 1.640(13) . ?
Si3 O44 1.580(12) . ?
Si4 O61 1.586(10) . ?
Si4 O62 1.564(13) . ?
Si4 O63 1.595(14) . ?
Si4 O64 1.654(11) . ?
Si5 O81 1.614(10) . ?
Si5 O82 1.610(11) . ?
Si5 O83 1.663(10) . ?
Si5 O84 1.617(12) . ?
Si6 O101 1.605(9) . ?
Si6 O102 1.636(12) . ?
Si6 O103 1.573(14) . ?
Si6 O104 1.588(15) . ?
O1A C1A 1.22(2) . ?
O1B C2A 1.263(12) . ?
O2 C1 1.444(18) . ?
O3 C5 1.463(17) . ?
O4 C9 1.447(16) . ?
O22 C21 1.444(18) . ?
O23 C25 1.452(16) . ?
O24 C29 1.44(2) . ?
O42 C41 1.437(19) . ?
O43 C45 1.47(3) . ?
O44 C49 1.48(2) . ?
O62 C61 1.44(2) . ?
O63 C65 1.42(3) . ?
O64 C69 1.445(19) . ?
O82 C81 1.45(2) . ?
O83 C85 1.439(17) . ?
O84 C89 1.41(2) . ?
O102 C101 1.453(18) . ?
O103 C105 1.40(3) . ?
O104 C109 1.43(3) . ?
N1 C1A 1.149(19) . ?
N2 C2A 1.190(11) . ?
C1 C2 1.50(2) . ?
C1 C3 1.43(2) . ?
C1 C4 1.53(2) . ?
C2 H2A 0.9600 . ?
C2 H2B 0.9600 . ?
C2 H2C 0.9600 . ?
C3 H3A 0.9600 . ?
C3 H3B 0.9600 . ?
C3 H3C 0.9600 . ?
C4 H4A 0.9600 . ?
C4 H4B 0.9600 . ?
C4 H4C 0.9600 . ?
C5 C6 1.48(2) . ?
C5 C7 1.52(2) . ?
C5 C8 1.49(2) . ?
C6 H6A 0.9600 . ?
C6 H6B 0.9600 . ?
C6 H6C 0.9600 . ?
C7 H7A 0.9600 . ?
C7 H7B 0.9600 . ?
C7 H7C 0.9600 . ?
C8 H8A 0.9600 . ?
C8 H8B 0.9600 . ?
C8 H8C 0.9600 . ?
C9 C10A 1.534(19) . ?
C9 C10B 1.521(19) . ?
C9 C11A 1.497(19) . ?
C9 C11B 1.520(19) . ?
C9 C12A 1.510(19) . ?
C9 C12B 1.526(19) . ?
C10A H10A 0.9600 . ?
C10A H10B 0.9600 . ?
C10A H10C 0.9600 . ?
C10B H10D 0.9600 . ?
C10B H10E 0.9600 . ?
C10B H10F 0.9600 . ?
C11A H11A 0.9600 . ?
C11A H11B 0.9600 . ?
C11A H11C 0.9600 . ?
C11B H11D 0.9600 . ?
C11B H11E 0.9600 . ?
C11B H11F 0.9600 . ?
C12A H12A 0.9600 . ?
C12A H12B 0.9600 . ?
C12A H12C 0.9600 . ?
C12B H12D 0.9600 . ?
C12B H12E 0.9600 . ?
C12B H12F 0.9600 . ?
C21 C22 1.50(3) . ?
C21 C23 1.51(3) . ?
C21 C24 1.51(3) . ?
C22 H22A 0.9600 . ?
C22 H22B 0.9600 . ?
C22 H22C 0.9600 . ?
C23 H23A 0.9600 . ?
C23 H23B 0.9600 . ?
C23 H23C 0.9600 . ?
C24 H24A 0.9600 . ?
C24 H24B 0.9600 . ?
C24 H24C 0.9600 . ?
C25 C26 1.54(2) . ?
C25 C27 1.55(2) . ?
C25 C28 1.50(2) . ?
C26 H26A 0.9600 . ?
C26 H26B 0.9600 . ?
C26 H26C 0.9600 . ?
C27 H27A 0.9600 . ?
C27 H27B 0.9600 . ?
C27 H27C 0.9600 . ?
C28 H28A 0.9600 . ?
C28 H28B 0.9600 . ?
C28 H28C 0.9600 . ?
C29 C30 1.49(2) . ?
C29 C31 1.46(3) . ?
C29 C32 1.52(3) . ?
C30 H30A 0.9600 . ?
C30 H30B 0.9600 . ?
C30 H30C 0.9600 . ?
C31 H31A 0.9600 . ?
C31 H31B 0.9600 . ?
C31 H31C 0.9600 . ?
C32 H32A 0.9600 . ?
C32 H32B 0.9600 . ?
C32 H32C 0.9600 . ?
C41 C42 1.58(3) . ?
C41 C43 1.42(3) . ?
C41 C44 1.44(2) . ?
C42 H42A 0.9600 . ?
C42 H42B 0.9600 . ?
C42 H42C 0.9600 . ?
C43 H43A 0.9600 . ?
C43 H43B 0.9600 . ?
C43 H43C 0.9600 . ?
C44 H44A 0.9600 . ?
C44 H44B 0.9600 . ?
C44 H44C 0.9600 . ?
C45 C46 1.49(3) . ?
C45 C47 1.63(3) . ?
C45 C48 1.44(3) . ?
C46 H46A 0.9600 . ?
C46 H46B 0.9600 . ?
C46 H46C 0.9600 . ?
C47 H47A 0.9600 . ?
C47 H47B 0.9600 . ?
C47 H47C 0.9600 . ?
C48 H48A 0.9600 . ?
C48 H48B 0.9600 . ?
C48 H48C 0.9600 . ?
C49 C50 1.55(3) . ?
C49 C51 1.56(3) . ?
C49 C52 1.42(3) . ?
C50 H50A 0.9600 . ?
C50 H50B 0.9600 . ?
C50 H50C 0.9600 . ?
C51 H51A 0.9600 . ?
C51 H51B 0.9600 . ?
C51 H51C 0.9600 . ?
C52 H52A 0.9600 . ?
C52 H52B 0.9600 . ?
C52 H52C 0.9600 . ?
C61 C62 1.46(3) . ?
C61 C63 1.45(3) . ?
C61 C64 1.53(3) . ?
C62 H62A 0.9600 . ?
C62 H62B 0.9600 . ?
C62 H62C 0.9600 . ?
C63 H63A 0.9600 . ?
C63 H63B 0.9600 . ?
C63 H63C 0.9600 . ?
C64 H64A 0.9600 . ?
C64 H64B 0.9600 . ?
C64 H64C 0.9600 . ?
C65 C66 1.49(3) . ?
C65 C67 1.50(3) . ?
C65 C68 1.49(3) . ?
C66 H66A 0.9600 . ?
C66 H66B 0.9600 . ?
C66 H66C 0.9600 . ?
C67 H67A 0.9600 . ?
C67 H67B 0.9600 . ?
C67 H67C 0.9600 . ?
C68 H68A 0.9600 . ?
C68 H68B 0.9600 . ?
C68 H68C 0.9600 . ?
C69 C70 1.48(2) . ?
C69 C71 1.48(3) . ?
C69 C72 1.57(3) . ?
C70 H70A 0.9600 . ?
C70 H70B 0.9600 . ?
C70 H70C 0.9600 . ?
C71 H71A 0.9600 . ?
C71 H71B 0.9600 . ?
C71 H71C 0.9600 . ?
C72 H72A 0.9600 . ?
C72 H72B 0.9600 . ?
C72 H72C 0.9600 . ?
C81 C82 1.51(3) . ?
C81 C83 1.49(3) . ?
C81 C84 1.48(3) . ?
C82 H82A 0.9600 . ?
C82 H82B 0.9600 . ?
C82 H82C 0.9600 . ?
C83 H83A 0.9600 . ?
C83 H83B 0.9600 . ?
C83 H83C 0.9600 . ?
C84 H84A 0.9600 . ?
C84 H84B 0.9600 . ?
C84 H84C 0.9600 . ?
C85 C86 1.52(2) . ?
C85 C87 1.49(2) . ?
C85 C88 1.55(2) . ?
C86 H86A 0.9600 . ?
C86 H86B 0.9600 . ?
C86 H86C 0.9600 . ?
C87 H87A 0.9600 . ?
C87 H87B 0.9600 . ?
C87 H87C 0.9600 . ?
C88 H88A 0.9600 . ?
C88 H88B 0.9600 . ?
C88 H88C 0.9600 . ?
C89 C90 1.54(3) . ?
C89 C91 1.49(3) . ?
C89 C92 1.49(3) . ?
C90 H90A 0.9600 . ?
C90 H90B 0.9600 . ?
C90 H90C 0.9600 . ?
C91 H91A 0.9600 . ?
C91 H91B 0.9600 . ?
C91 H91C 0.9600 . ?
C92 H92A 0.9600 . ?
C92 H92B 0.9600 . ?
C92 H92C 0.9600 . ?
C101 C102 1.48(3) . ?
C101 C103 1.56(3) . ?
C101 C104 1.55(2) . ?
C102 H10G 0.9600 . ?
C102 H10H 0.9600 . ?
C102 H10I 0.9600 . ?
C103 H10J 0.9600 . ?
C103 H10K 0.9600 . ?
C103 H10L 0.9600 . ?
C104 H10M 0.9600 . ?
C104 H10N 0.9600 . ?
C104 H10O 0.9600 . ?
C105 C106 1.47(3) . ?
C105 C107 1.42(3) . ?
C105 C108 1.47(3) . ?
C106 H10P 0.9600 . ?
C106 H10Q 0.9600 . ?
C106 H10R 0.9600 . ?
C107 H10S 0.9600 . ?
C107 H10T 0.9600 . ?
C107 H10U 0.9600 . ?
C108 H10V 0.9600 . ?
C108 H10W 0.9600 . ?
C108 H10X 0.9600 . ?
C109 C110 1.49(2) . ?
C109 C111 1.50(2) . ?
C109 C112 1.57(2) . ?
C110 H11G 0.9600 . ?
C110 H11H 0.9600 . ?
C110 H11I 0.9600 . ?
C111 H11J 0.9600 . ?
C111 H11K 0.9600 . ?
C111 H11L 0.9600 . ?
C112 H11M 0.9600 . ?
C112 H11N 0.9600 . ?
C112 H11O 0.9600 . ?
C201 C202 1.3900 . ?
C201 C206 1.3900 . ?
C201 C207 1.51(2) . ?
C202 H202 0.9300 . ?
C202 C203 1.3900 . ?
C203 H203 0.9300 . ?
C203 C204 1.3900 . ?
C204 H204 0.9300 . ?
C204 C205 1.3900 . ?
C205 H205 0.9300 . ?
C205 C206 1.3900 . ?
C206 H206 0.9300 . ?
C207 H20A 0.9600 . ?
C207 H20B 0.9600 . ?
C207 H20C 0.9600 . ?

loop_
_geom_torsion_atom_site_label_1
_geom_torsion_atom_site_label_2
_geom_torsion_atom_site_label_3
_geom_torsion_atom_site_label_4
_geom_torsion
_geom_torsion_site_symmetry_1
_geom_torsion_site_symmetry_2
_geom_torsion_site_symmetry_3
_geom_torsion_site_symmetry_4
_geom_torsion_publ_flag
U1 N2 C2A O1B 172(8) . . . . ?
U2 N2 C2A O1B 10(13) . . . . ?
K1 Si1 O2 C1 -137.7(12) . . . . ?
K1 Si1 O3 C5 27.1(14) . . . . ?
K1 Si1 O4 C9 -175.7(13) . . . . ?
K1 Si2 O22 C21 -158.8(12) . . . . ?
K1 Si2 O23 C25 -170.6(13) . . . . ?
K1 Si2 O24 C29 19.2(17) . . . . ?
K1 Si3 O42 C41 167(2) . . . . ?
K1 Si3 O43 C45 -149.2(15) . . . . ?
K1 Si3 O44 C49 29.6(17) . . . . ?
K1 O4 C9 C10A 165.4(12) . . . . ?
K1 O4 C9 C10B -7.3(15) . . . . ?
K1 O4 C9 C11A 44.9(14) . . . . ?
K1 O4 C9 C11B -129.0(13) . . . . ?
K1 O4 C9 C12A -75.1(14) . . . . ?
K1 O4 C9 C12B 108.8(12) . . . . ?
K1 O23 C25 C26 -90.4(12) . . . . ?
K1 O23 C25 C27 147.8(10) . . . . ?
K1 O23 C25 C28 28.3(15) . . . . ?
K1 O42 C41 C42 21(2) . . . . ?
K1 O42 C41 C43 -86(2) . . . . ?
K1 O42 C41 C44 144.3(16) . . . . ?
K2 Si4 O62 C61 -45(3) . . . . ?
K2 Si4 O63 C65 132(2) . . . . ?
K2 Si4 O64 C69 154.7(19) . . . . ?
K2 Si5 O81 U2 115(2) . . . . ?
K2 Si5 O82 C81 25.9(17) . . . . ?
K2 Si5 O83 C85 179.1(14) . . . . ?
K2 Si5 O84 C89 -154.6(17) . . . . ?
K2 Si6 O102 C101 171(2) . . . . ?
K2 Si6 O103 C105 47(3) . . . . ?
K2 Si6 O104 C109 -133(2) . . . . ?
K2 O64 C69 C70 161.4(15) . . . . ?
K2 O64 C69 C71 37(2) . . . . ?
K2 O64 C69 C72 -78.0(17) . . . . ?
K2 O83 C85 C86 13.5(16) . . . . ?
K2 O83 C85 C87 131.9(12) . . . . ?
K2 O83 C85 C88 -103.1(14) . . . . ?
K2 O102 C101 C102 -84.9(18) . . . . ?
K2 O102 C101 C103 34.4(19) . . . . ?
K2 O102 C101 C104 155.4(13) . . . . ?
Si1 O2 C1 C2 141.8(14) . . . . ?
Si1 O2 C1 C3 12(2) . . . . ?
Si1 O2 C1 C4 -105.5(15) . . . . ?
Si1 O3 C5 C6 94.9(17) . . . . ?
Si1 O3 C5 C7 -146.7(13) . . . . ?
Si1 O3 C5 C8 -26.9(19) . . . . ?
Si1 O4 C9 C10A -19.5(18) . . . . ?
Si1 O4 C9 C10B 167.8(13) . . . . ?
Si1 O4 C9 C11A -140.0(14) . . . . ?
Si1 O4 C9 C11B 46.1(18) . . . . ?
Si1 O4 C9 C12A 100.0(15) . . . . ?
Si1 O4 C9 C12B -76.2(15) . . . . ?
Si2 O22 C21 C22 37(2) . . . . ?
Si2 O22 C21 C23 164.9(12) . . . . ?
Si2 O22 C21 C24 -80(2) . . . . ?
Si2 O23 C25 C26 78.9(15) . . . . ?
Si2 O23 C25 C27 -42.9(16) . . . . ?
Si2 O23 C25 C28 -162.4(10) . . . . ?
Si2 O24 C29 C30 -142.9(14) . . . . ?
Si2 O24 C29 C31 -16(2) . . . . ?
Si2 O24 C29 C32 100.7(17) . . . . ?
Si3 O42 C41 C42 -143.0(15) . . . . ?
Si3 O42 C41 C43 110.3(19) . . . . ?
Si3 O42 C41 C44 -20(3) . . . . ?
Si3 O43 C45 C46 -104(2) . . . . ?
Si3 O43 C45 C47 146.2(16) . . . . ?
Si3 O43 C45 C48 32(3) . . . . ?
Si3 O44 C49 C50 -153.8(14) . . . . ?
Si3 O44 C49 C51 87.7(18) . . . . ?
Si3 O44 C49 C52 -32(2) . . . . ?
Si4 O62 C61 C62 157.9(18) . . . . ?
Si4 O62 C61 C63 -78(3) . . . . ?
Si4 O62 C61 C64 39(3) . . . . ?
Si4 O63 C65 C66 -151(2) . . . . ?
Si4 O63 C65 C67 101(2) . . . . ?
Si4 O63 C65 C68 -30(4) . . . . ?
Si4 O64 C69 C70 10(3) . . . . ?
Si4 O64 C69 C71 -114.6(17) . . . . ?
Si4 O64 C69 C72 130.8(15) . . . . ?
Si5 O82 C81 C82 -155.4(13) . . . . ?
Si5 O82 C81 C83 -33(2) . . . . ?
Si5 O82 C81 C84 86.5(19) . . . . ?
Si5 O83 C85 C86 -165.4(11) . . . . ?
Si5 O83 C85 C87 -47.0(18) . . . . ?
Si5 O83 C85 C88 78.0(18) . . . . ?
Si5 O84 C89 C90 -87(2) . . . . ?
Si5 O84 C89 C91 152.9(17) . . . . ?
Si5 O84 C89 C92 31(3) . . . . ?
Si6 O102 C101 C102 105.6(17) . . . . ?
Si6 O102 C101 C103 -135.0(16) . . . . ?
Si6 O102 C101 C104 -14(3) . . . . ?
Si6 O103 C105 C106 -47(4) . . . . ?
Si6 O103 C105 C107 -164(2) . . . . ?
Si6 O103 C105 C108 70(4) . . . . ?
Si6 O104 C109 C110 177.5(18) . . . . ?
Si6 O104 C109 C111 -53(4) . . . . ?
Si6 O104 C109 C112 70(3) . . . . ?
O1 Si1 O2 C1 -73.0(14) . . . . ?
O1 Si1 O3 C5 -39.4(14) . . . . ?
O1 Si1 O4 K1 2.0(6) . . . . ?
O1 Si1 O4 C9 -173.7(11) . . . . ?
O2 Si1 O1 K1 -117.0(4) . . . . ?
O2 Si1 O3 C5 -164.9(12) . . . . ?
O2 Si1 O4 K1 121.8(5) . . . . ?
O2 Si1 O4 C9 -53.9(12) . . . . ?
O3 Si1 O1 K1 121.0(5) . . . . ?
O3 Si1 O2 C1 53.6(14) . . . . ?
O3 Si1 O4 K1 -122.6(5) . . . . ?
O3 Si1 O4 C9 61.7(12) . . . . ?
O4 Si1 O1 K1 -1.8(5) . . . . ?
O4 Si1 O2 C1 172.9(13) . . . . ?
O4 Si1 O3 C5 79.5(13) . . . . ?
O21 Si2 O22 C21 -91.9(14) . . . . ?
O21 Si2 O23 K1 3.6(6) . . . . ?
O21 Si2 O23 C25 -166.9(11) . . . . ?
O21 Si2 O24 C29 -46.7(16) . . . . ?
O22 Si2 O21 K1 -118.3(5) . . . . ?
O22 Si2 O23 K1 124.7(5) . . . . ?
O22 Si2 O23 C25 -45.8(12) . . . . ?
O22 Si2 O24 C29 -173.5(14) . . . . ?
O23 Si2 O21 K1 -3.1(5) . . . . ?
O23 Si2 O22 C21 153.6(13) . . . . ?
O23 Si2 O24 C29 70.9(16) . . . . ?
O24 Si2 O21 K1 118.9(5) . . . . ?
O24 Si2 O22 C21 33.9(15) . . . . ?
O24 Si2 O23 K1 -118.8(5) . . . . ?
O24 Si2 O23 C25 70.6(12) . . . . ?
O41 Si3 O42 K1 16.6(7) . . . . ?
O41 Si3 O42 C41 -176.7(17) . . . . ?
O41 Si3 O43 C45 -83.3(18) . . . . ?
O41 Si3 O44 C49 -38.1(17) . . . . ?
O42 Si3 O41 K1 -15.0(6) . . . . ?
O42 Si3 O43 C45 165.6(17) . . . . ?
O42 Si3 O44 C49 86.4(16) . . . . ?
O43 Si3 O41 K1 -121.4(7) . . . . ?
O43 Si3 O42 K1 133.0(6) . . . . ?
O43 Si3 O42 C41 -60.4(19) . . . . ?
O43 Si3 O44 C49 -165.9(15) . . . . ?
O44 Si3 O41 K1 113.3(6) . . . . ?
O44 Si3 O42 K1 -113.7(6) . . . . ?
O44 Si3 O42 C41 53(2) . . . . ?
O44 Si3 O43 C45 47.2(19) . . . . ?
O61 Si4 O62 C61 31(2) . . . . ?
O61 Si4 O63 C65 70(3) . . . . ?
O61 Si4 O64 K2 24.5(7) . . . . ?
O61 Si4 O64 C69 179.3(16) . . . . ?
O62 Si4 O61 K2 -149.0(7) . . . . ?
O62 Si4 O63 C65 -58(2) . . . . ?
O62 Si4 O64 K2 153.1(7) . . . . ?
O62 Si4 O64 C69 -52.2(18) . . . . ?
O63 Si4 O61 K2 88.5(8) . . . . ?
O63 Si4 O62 C61 157(2) . . . . ?
O63 Si4 O64 K2 -93.3(7) . . . . ?
O63 Si4 O64 C69 61.4(18) . . . . ?
O64 Si4 O61 K2 -21.1(6) . . . . ?
O64 Si4 O62 C61 -92(2) . . . . ?
O64 Si4 O63 C65 -178(2) . . . . ?
O81 Si5 O82 C81 -37.4(17) . . . . ?
O81 Si5 O83 K2 8.7(6) . . . . ?
O81 Si5 O83 C85 -172.3(12) . . . . ?
O81 Si5 O84 C89 -90(2) . . . . ?
O82 Si5 O81 U2 -131(2) . . . . ?
O82 Si5 O81 K2 114.0(5) . . . . ?
O82 Si5 O83 K2 -114.8(6) . . . . ?
O82 Si5 O83 C85 64.3(13) . . . . ?
O82 Si5 O84 C89 37(2) . . . . ?
O83 Si5 O81 U2 107(2) . . . . ?
O83 Si5 O81 K2 -7.9(5) . . . . ?
O83 Si5 O82 C81 79.6(16) . . . . ?
O83 Si5 O84 C89 156.5(18) . . . . ?
O84 Si5 O81 U2 -8(2) . . . . ?
O84 Si5 O81 K2 -123.2(6) . . . . ?
O84 Si5 O82 C81 -164.8(15) . . . . ?
O84 Si5 O83 K2 129.8(6) . . . . ?
O84 Si5 O83 C85 -51.1(13) . . . . ?
O101 Si6 O102 K2 13.2(7) . . . . ?
O101 Si6 O102 C101 -175.9(17) . . . . ?
O101 Si6 O103 C105 -20(3) . . . . ?
O101 Si6 O104 C109 -65(2) . . . . ?
O102 Si6 O101 K2 -11.8(6) . . . . ?
O102 Si6 O103 C105 100(3) . . . . ?
O102 Si6 O104 C109 -178(2) . . . . ?
O103 Si6 O101 K2 110.7(8) . . . . ?
O103 Si6 O102 K2 -112.9(8) . . . . ?
O103 Si6 O102 C101 58.1(19) . . . . ?
O103 Si6 O104 C109 67(2) . . . . ?
O104 Si6 O101 K2 -121.5(9) . . . . ?
O104 Si6 O102 K2 132.9(8) . . . . ?
O104 Si6 O102 C101 -56.2(19) . . . . ?
O104 Si6 O103 C105 -150(3) . . . . ?
C201 C202 C203 C204 0.0 . . . . ?
C202 C201 C206 C205 0.0 . . . . ?
C202 C203 C204 C205 0.0 . . . . ?
C203 C204 C205 C206 0.0 . . . . ?
C204 C205 C206 C201 0.0 . . . . ?
C206 C201 C202 C203 0.0 . . . . ?
C207 C201 C202 C203 179.7(19) . . . . ?
C207 C201 C206 C205 -179.7(18) . . . . ?

loop_
_twin_individual_id
_twin_individual_mass_fraction_refined
1 0.852(8)
2 0.148(8)
